data_4349489
loop_
_publ_author_name
'Zhang, Qiurui'
'Zhang, Wenjuan'
'Wang, Shengdong'
'Solan, Gregory A.'
'Liang, Tongling'
'Rajendran, Natesan Mannangatti'
'Sun, Wen-Hua'

_publ_section_title
;
 Sodium iminoquinolates with cubic and hexagonal prismatic motifs:
 synthesis, characterization and their catalytic behavior toward the ROP
 of rac-lactide
;
_journal_issue 9
_journal_name_full 'Inorganic Chemistry Frontiers'
_journal_page_first 1178
_journal_paper_doi 10.1039/C6QI00155F
_journal_volume 3
_journal_year 2016
_chemical_formula_moiety 'C138 H150 N12 Na6 O6, 2(C7 H8)'
_chemical_formula_sum 'C152 H166 N12 Na6 O6'
_chemical_formula_weight 2394.91
_space_group_crystal_system triclinic
_space_group_IT_number 2
_space_group_name_Hall '-P 1'
_space_group_name_H-M_alt 'P -1'
_atom_sites_solution_hydrogens geom
_atom_sites_solution_primary direct
_atom_sites_solution_secondary difmap
_audit_creation_date 2016-03-01
_audit_creation_method
;
Olex2 1.2
(compiled 2016.02.19 svn.r3266 for OlexSys, GUI svn.r5155)
;
_audit_update_record
;
2016-05-26 deposited with the CCDC.
2016-07-18 downloaded from the CCDC.
;
_cell_angle_alpha 110.08(3)
_cell_angle_beta 104.88(3)
_cell_angle_gamma 109.92(3)
_cell_formula_units_Z 1
_cell_length_a 14.410(3)
_cell_length_b 17.255(3)
_cell_length_c 17.335(3)
_cell_measurement_reflns_used 8963
_cell_measurement_temperature 173.1500
_cell_measurement_theta_max 27.4819
_cell_measurement_theta_min 1.3840
_cell_volume 3448(2)
_computing_cell_refinement 'CrystalClear (Rigaku Inc., 2007)'
_computing_data_collection 'CrystalClear (Rigaku Inc., 2007)'
_computing_data_reduction 'CrystalClear (Rigaku Inc., 2007)'
_computing_molecular_graphics 'Olex2 (Dolomanov et al., 2009)'
_computing_publication_material 'Olex2 (Dolomanov et al., 2009)'
_computing_structure_refinement 'ShelXL (Sheldrick, 2015)'
_computing_structure_solution
;
????
;
_diffrn_ambient_temperature 173.1500
_diffrn_detector_area_resol_mean 28.5714
_diffrn_measured_fraction_theta_full 0.997
_diffrn_measured_fraction_theta_max 0.997
_diffrn_measurement_details
;
scan:
	Number of images: 360
	           Slice: -110.0000 - 70.0000
	     Image width: 0.5000
	        Exp time: 8.0000
	   Rotation axis: Omega
	           Omega: 0.0000
	             Chi: 45.0000
	             Phi: 270.0000
	             XTD: 45.2413
	          2theta: -20.0034
scan:
	Number of images: 324
	           Slice: -110.0000 - 52.0000
	     Image width: 0.5000
	        Exp time: 8.0000
	   Rotation axis: Omega
	           Omega: 0.0000
	             Chi: 45.0000
	             Phi: 0.0000
	             XTD: 45.2413
	          2theta: -20.0034
scan:
	Number of images: 318
	           Slice: -110.0000 - 49.0000
	     Image width: 0.5000
	        Exp time: 8.0000
	   Rotation axis: Omega
	           Omega: 0.0000
	             Chi: 45.0000
	             Phi: 180.0000
	             XTD: 45.2413
	          2theta: -20.0034
scan:
	Number of images: 224
	           Slice: -109.5000 - 2.5000
	     Image width: 0.5000
	        Exp time: 8.0000
	   Rotation axis: Omega
	           Omega: 0.0000
	             Chi: 45.0000
	             Phi: 90.0000
	             XTD: 45.2413
	          2theta: -20.0034
;
_diffrn_measurement_device
;
Saturn724+ (2x2 bin mode)
;
_diffrn_measurement_device_details
;
AFC10: Fixed Chi 2 circle
;
_diffrn_measurement_device_type 'multiwire proportional'
_diffrn_measurement_method dtprofit.ref
_diffrn_orient_matrix_type d*Trek
_diffrn_orient_matrix_UB_11 0.0370
_diffrn_orient_matrix_UB_12 0.0373
_diffrn_orient_matrix_UB_13 -0.0624
_diffrn_orient_matrix_UB_21 0.0145
_diffrn_orient_matrix_UB_22 -0.0378
_diffrn_orient_matrix_UB_23 -0.0574
_diffrn_orient_matrix_UB_31 -0.0387
_diffrn_orient_matrix_UB_32 0.0090
_diffrn_orient_matrix_UB_33 -0.0552
_diffrn_radiation_detector CCD
_diffrn_radiation_monochromator Confocal
_diffrn_radiation_type MoK\a
_diffrn_radiation_wavelength 0.71073
_diffrn_reflns_av_R_equivalents 0.1162
_diffrn_reflns_av_unetI/netI 0.1089
_diffrn_reflns_limit_h_max 17
_diffrn_reflns_limit_h_min -17
_diffrn_reflns_limit_k_max 20
_diffrn_reflns_limit_k_min -20
_diffrn_reflns_limit_l_max 20
_diffrn_reflns_limit_l_min -20
_diffrn_reflns_number 41307
_diffrn_reflns_theta_full 25.20
_diffrn_reflns_theta_max 25.20
_diffrn_reflns_theta_min 1.60
_diffrn_source 'Rotating Anode'
_diffrn_source_current 24.0000
_diffrn_source_power 1.2000
_diffrn_source_voltage 50.0000
_exptl_absorpt_coefficient_mu 0.086
_exptl_absorpt_correction_T_max 1.0000
_exptl_absorpt_correction_T_min 0.6865
_exptl_absorpt_correction_type multi-scan
_exptl_crystal_colour red
_exptl_crystal_colour_primary red
_exptl_crystal_density_diffrn 1.153
_exptl_crystal_density_method 'not measured'
_exptl_crystal_description plate
_exptl_crystal_F_000 1276
_exptl_crystal_size_max 0.191
_exptl_crystal_size_mid 0.116
_exptl_crystal_size_min 0.023
_refine_diff_density_max 0.465
_refine_diff_density_min -0.448
_refine_diff_density_rms 0.059
_refine_ls_extinction_method none
_refine_ls_goodness_of_fit_ref 1.260
_refine_ls_hydrogen_treatment constr
_refine_ls_matrix_type full
_refine_ls_number_parameters 809
_refine_ls_number_reflns 12384
_refine_ls_number_restraints 0
_refine_ls_restrained_S_all 1.260
_refine_ls_R_factor_all 0.1771
_refine_ls_R_factor_gt 0.1390
_refine_ls_shift/su_max 0.011
_refine_ls_shift/su_mean 0.002
_refine_ls_structure_factor_coef Fsqd
_refine_ls_weighting_details 'calc w=1/[\s^2^(Fo^2^)+(0.0397P)^2^+6.8261P] where P=(Fo^2^+2Fc^2^)/3'
_refine_ls_weighting_scheme calc
_refine_ls_wR_factor_gt 0.2373
_refine_ls_wR_factor_ref 0.2550
_reflns_number_gt 9182
_reflns_number_total 12384
_reflns_threshold_expression >2sigma(I)
_cod_data_source_file c6qi00155f1.cif
_cod_data_source_block C5
_cod_original_cell_volume 3448.3(11)
_cod_database_code 4349489
_diffrn_number_total 15616
_olex2_refinement_description
;
1. Fixed Uiso
 At 1.2 times of:
  All C(H) groups
 At 1.5 times of:
  All C(H,H,H) groups
2.a Ternary CH refined with riding coordinates:
 C41(H41), C21(H21), C64(H64), C25(H25), C44(H44), C18(H18), C67(H67)
2.b Aromatic/amide H refined with riding coordinates:
 C37(H37), C38(H38), C15(H15), C14(H14), C39(H39), C48(H48), C54(H54), C2(H2),
 C31(H31), C55(H55), C32(H32), C49(H49), C34(H34), C8(H8), C9(H9), C3(H3),
 C60(H60), C57(H57), C62(H62), C11(H11), C26(H26), C61(H61), C16(H16),
 C106(H106), C102(H102), C103(H103), C104(H104), C105(H105)
2.c Idealised Me refined as rotating group:
 C68(H68A,H68B,H68C), C69(H69A,H69B,H69C), C65(H65A,H65B,H65C), C66(H66A,H66B,
 H66C), C45(H45A,H45B,H45C), C22(H22A,H22B,H22C), C20(H20A,H20B,H20C), C23(H23A,
 H23B,H23C), C42(H42A,H42B,H42C), C51(H51A,H51B,H51C), C28(H28A,H28B,H28C),
 C5(H5A,H5B,H5C), C43(H43A,H43B,H43C), C46(H46A,H46B,H46C), C19(H19A,H19B,H19C),
  C100(H10A,H10B,H10C)
;
_olex2_submission_special_instructions 'No special instructions were received'

loop_
_space_group_symop_id
_space_group_symop_operation_xyz
1 'x, y, z'
2 '-x, -y, -z'

loop_
_atom_site_label
_atom_site_type_symbol
_atom_site_fract_x
_atom_site_fract_y
_atom_site_fract_z
_atom_site_U_iso_or_equiv
_atom_site_adp_type
_atom_site_occupancy
_atom_site_calc_flag
_atom_site_refinement_flags_posn
Na1 Na 0.46756(17) 0.01755(14) 0.12918(13) 0.0343(5) Uani 1 d .
Na2 Na 0.54388(16) -0.13020(14) 0.01632(13) 0.0343(5) Uani 1 d .
Na3 Na 0.68873(16) 0.16528(14) 0.12547(13) 0.0336(5) Uani 1 d .
C37 C 0.9046(5) 0.5557(4) 0.2443(5) 0.0552(17) Uani 1 d .
H37 H 0.8879 0.6021 0.2766 0.066 Uiso 1 calc R
C38 C 0.9536(5) 0.5694(4) 0.1879(5) 0.0556(18) Uani 1 d .
H38 H 0.9708 0.6247 0.1819 0.067 Uiso 1 calc R
C41 C 0.9768(5) 0.3447(5) 0.0938(5) 0.0548(17) Uani 1 d .
H41 H 0.9226 0.2841 0.0851 0.066 Uiso 1 calc R
C15 C 0.6323(7) 0.3736(5) 0.6090(4) 0.0595(19) Uani 1 d .
H15 H 0.6621 0.4375 0.6518 0.071 Uiso 1 calc R
C14 C 0.5224(6) 0.3142(5) 0.5731(4) 0.0586(18) Uani 1 d .
H14 H 0.4768 0.3388 0.5902 0.070 Uiso 1 calc R
C39 C 0.9772(5) 0.5021(4) 0.1403(5) 0.0566(18) Uani 1 d .
H39 H 1.0105 0.5119 0.1014 0.068 Uiso 1 calc R
C21 C 0.3563(5) 0.1541(6) 0.4743(5) 0.068(2) Uani 1 d .
H21 H 0.3353 0.1028 0.4135 0.081 Uiso 1 calc R
C68 C 0.0142(6) 0.0681(5) -0.2029(5) 0.067(2) Uani 1 d .
H68A H -0.0270 0.0422 -0.1730 0.101 Uiso 1 calc GR
H68B H 0.0894 0.0797 -0.1758 0.101 Uiso 1 calc GR
H68C H -0.0196 0.0235 -0.2677 0.101 Uiso 1 calc GR
C40 C 0.9540(5) 0.4206(4) 0.1473(4) 0.0412(14) Uani 1 d .
C69 C -0.1016(5) 0.1449(5) -0.2316(5) 0.066(2) Uani 1 d .
H69A H -0.1383 0.0971 -0.2955 0.099 Uiso 1 calc GR
H69B H -0.0996 0.2037 -0.2272 0.099 Uiso 1 calc GR
H69C H -0.1414 0.1239 -0.1985 0.099 Uiso 1 calc GR
C65 C 0.4621(7) 0.3903(8) -0.1961(7) 0.136(5) Uani 1 d .
H65A H 0.4392 0.4140 -0.2374 0.204 Uiso 1 calc GR
H65B H 0.4566 0.3293 -0.2308 0.204 Uiso 1 calc GR
H65C H 0.5378 0.4344 -0.1518 0.204 Uiso 1 calc GR
C66 C 0.3945(6) 0.4743(5) -0.0983(6) 0.095(3) Uani 1 d .
H66A H 0.4708 0.5232 -0.0655 0.143 Uiso 1 calc GR
H66B H 0.3620 0.4733 -0.0552 0.143 Uiso 1 calc GR
H66C H 0.3544 0.4874 -0.1428 0.143 Uiso 1 calc GR
C64 C 0.3890(5) 0.3799(5) -0.1468(4) 0.0535(17) Uani 1 d .
H64 H 0.4181 0.3621 -0.1003 0.064 Uiso 1 calc R
C45 C 0.8985(7) 0.5107(8) 0.4127(5) 0.123(4) Uani 1 d .
H45A H 0.9555 0.4916 0.4203 0.185 Uiso 1 calc GR
H45B H 0.8595 0.4963 0.4487 0.185 Uiso 1 calc GR
H45C H 0.9317 0.5782 0.4330 0.185 Uiso 1 calc GR
C22 C 0.3333(8) 0.1105(8) 0.5321(8) 0.143(5) Uani 1 d .
H22A H 0.3578 0.1595 0.5935 0.215 Uiso 1 calc GR
H22B H 0.3722 0.0739 0.5341 0.215 Uiso 1 calc GR
H22C H 0.2549 0.0692 0.5067 0.215 Uiso 1 calc GR
C20 C 0.8256(7) 0.2806(6) 0.4865(7) 0.106(3) Uani 1 d .
H20A H 0.7979 0.3071 0.4500 0.160 Uiso 1 calc GR
H20B H 0.8655 0.2516 0.4603 0.160 Uiso 1 calc GR
H20C H 0.8745 0.3306 0.5487 0.160 Uiso 1 calc GR
C23 C 0.2834(8) 0.2004(9) 0.4609(8) 0.151(5) Uani 1 d .
H23A H 0.2096 0.1523 0.4153 0.227 Uiso 1 calc GR
H23B H 0.3134 0.2457 0.4405 0.227 Uiso 1 calc GR
H23C H 0.2807 0.2327 0.5185 0.227 Uiso 1 calc GR
C48 C 0.5538(5) 0.2433(4) 0.2774(4) 0.0403(14) Uani 1 d .
H48 H 0.5974 0.2173 0.2975 0.048 Uiso 1 calc R
C54 C 0.3692(5) 0.3676(4) 0.1953(4) 0.0449(15) Uani 1 d .
H54 H 0.3564 0.4106 0.2370 0.054 Uiso 1 calc R
O2 O 0.6302(3) 0.0211(2) 0.1332(2) 0.0315(8) Uani 1 d .
O3 O 0.5236(3) 0.1575(2) 0.1262(2) 0.0312(8) Uani 1 d .
O1 O 0.3780(3) -0.1355(2) 0.0241(2) 0.0339(9) Uani 1 d .
C30 C 0.8048(4) 0.0952(3) 0.2558(3) 0.0273(11) Uani 1 d .
C24 C 0.6959(4) 0.0176(3) 0.1984(3) 0.0284(12) Uani 1 d .
N1 N 0.4089(3) -0.0764(3) 0.2032(3) 0.0304(10) Uani 1 d .
C1 C 0.3566(4) -0.1977(4) 0.0536(3) 0.0322(12) Uani 1 d .
C2 C 0.3230(5) -0.2915(4) 0.0000(4) 0.0400(14) Uani 1 d .
H2 H 0.3175 -0.3120 -0.0601 0.048 Uiso 1 calc R
C31 C 0.9854(4) 0.1713(4) 0.3767(4) 0.0369(13) Uani 1 d .
H31 H 1.0395 0.1724 0.4224 0.044 Uiso 1 calc R
N4 N 0.8791(3) 0.3259(3) 0.2162(3) 0.0352(11) Uani 1 d .
N5 N 0.4054(3) 0.2414(3) 0.0708(3) 0.0275(9) Uani 1 d .
C55 C 0.3273(5) 0.3457(4) 0.1064(4) 0.0417(14) Uani 1 d .
H55 H 0.2859 0.3729 0.0856 0.050 Uiso 1 calc R
C32 C 1.0102(4) 0.2462(4) 0.3607(4) 0.0417(14) Uani 1 d .
H32 H 1.0809 0.2988 0.3943 0.050 Uiso 1 calc R
C6 C 0.3442(4) -0.2386(4) 0.1771(4) 0.0332(12) Uani 1 d .
C4 C 0.3056(5) -0.3336(4) 0.1185(4) 0.0422(14) Uani 1 d .
N3 N 0.8310(3) 0.1710(3) 0.2424(3) 0.0308(10) Uani 1 d .
C49 C 0.5355(5) 0.3053(4) 0.3412(4) 0.0501(16) Uani 1 d .
H49 H 0.5660 0.3182 0.4025 0.060 Uiso 1 calc R
C34 C 0.9501(4) 0.3257(4) 0.2772(4) 0.0411(14) Uani 1 d .
H34 H 1.0192 0.3800 0.3137 0.049 Uiso 1 calc R
C53 C 0.4478(4) 0.2637(3) 0.1613(3) 0.0276(11) Uani 1 d .
C8 C 0.3640(5) -0.2048(4) 0.2697(4) 0.0416(14) Uani 1 d .
H8 H 0.3481 -0.2478 0.2929 0.050 Uiso 1 calc R
C58 C 0.2008(4) 0.2649(4) -0.1752(4) 0.0353(13) Uani 1 d .
N6 N 0.2409(4) 0.2878(3) -0.0811(3) 0.0355(11) Uani 1 d .
C50 C 0.4763(5) 0.3483(4) 0.3202(4) 0.0484(16) Uani 1 d .
N2 N 0.5028(3) 0.0879(3) 0.4333(3) 0.0352(11) Uani 1 d .
C59 C 0.0881(5) 0.2068(4) -0.2285(4) 0.0362(13) Uani 1 d .
C9 C 0.4053(5) -0.1116(4) 0.3264(4) 0.0416(14) Uani 1 d .
H9 H 0.4199 -0.0894 0.3887 0.050 Uiso 1 calc R
C3 C 0.2965(5) -0.3576(4) 0.0315(4) 0.0440(15) Uani 1 d .
H3 H 0.2713 -0.4215 -0.0089 0.053 Uiso 1 calc R
C47 C 0.5102(4) 0.2184(4) 0.1853(3) 0.0305(12) Uani 1 d .
C60 C 0.0483(5) 0.1905(4) -0.3173(4) 0.0445(15) Uani 1 d .
H60 H -0.0274 0.1514 -0.3549 0.053 Uiso 1 calc R
C57 C 0.3008(4) 0.2553(4) -0.0513(4) 0.0348(13) Uani 1 d .
H57 H 0.3158 0.2137 -0.0923 0.042 Uiso 1 calc R
C27 C 0.8474(4) 0.0138(4) 0.3419(3) 0.0345(13) Uani 1 d .
C36 C 0.8792(4) 0.4761(4) 0.2551(4) 0.0394(14) Uani 1 d .
C62 C 0.2247(5) 0.2862(4) -0.2992(4) 0.0460(15) Uani 1 d .
H62 H 0.2704 0.3123 -0.3242 0.055 Uiso 1 calc R
C56 C 0.3473(4) 0.2815(4) 0.0462(3) 0.0315(12) Uani 1 d .
C29 C 0.8811(4) 0.0923(4) 0.3269(3) 0.0340(13) Uani 1 d .
C35 C 0.9078(5) 0.4109(4) 0.2083(4) 0.0407(14) Uani 1 d .
C17 C 0.6576(5) 0.2453(4) 0.5210(4) 0.0397(14) Uani 1 d .
C7 C 0.3699(4) -0.1695(4) 0.1471(3) 0.0291(12) Uani 1 d .
C10 C 0.4256(4) -0.0494(4) 0.2900(3) 0.0314(12) Uani 1 d .
C11 C 0.4703(4) 0.0513(4) 0.3474(4) 0.0378(13) Uani 1 d .
H11 H 0.4753 0.0907 0.3199 0.045 Uiso 1 calc R
C26 C 0.7434(5) -0.0577(4) 0.2873(4) 0.0377(13) Uani 1 d .
H26 H 0.7205 -0.1099 0.2981 0.045 Uiso 1 calc R
C52 C 0.4318(5) 0.3278(4) 0.2275(4) 0.0365(13) Uani 1 d .
C33 C 0.9286(4) 0.2434(4) 0.2933(4) 0.0357(13) Uani 1 d .
C25 C 0.6678(4) -0.0587(4) 0.2154(4) 0.0352(13) Uani 1 d .
H25 H 0.6118 -0.0548 0.2385 0.042 Uiso 1 calc R
C42 C 0.9625(6) 0.3337(6) -0.0004(5) 0.075(2) Uani 1 d .
H42A H 0.8928 0.3306 -0.0309 0.112 Uiso 1 calc GR
H42B H 0.9632 0.2761 -0.0361 0.112 Uiso 1 calc GR
H42C H 1.0222 0.3875 0.0053 0.112 Uiso 1 calc GR
C61 C 0.1152(5) 0.2290(4) -0.3531(4) 0.0476(16) Uani 1 d .
H61 H 0.0857 0.2161 -0.4145 0.057 Uiso 1 calc R
C63 C 0.2710(5) 0.3071(4) -0.2081(4) 0.0396(14) Uani 1 d .
C51 C 0.4590(7) 0.4158(5) 0.3906(4) 0.077(2) Uani 1 d .
H51A H 0.4928 0.4198 0.4496 0.115 Uiso 1 calc GR
H51B H 0.3808 0.3936 0.3730 0.115 Uiso 1 calc GR
H51C H 0.4923 0.4779 0.3948 0.115 Uiso 1 calc GR
C12 C 0.5463(5) 0.1861(4) 0.4872(4) 0.0378(13) Uani 1 d .
C28 C 0.9228(5) 0.0102(4) 0.4178(4) 0.0456(15) Uani 1 d .
H28A H 0.9897 0.0171 0.4101 0.068 Uiso 1 calc GR
H28B H 0.8866 -0.0501 0.4165 0.068 Uiso 1 calc GR
H28C H 0.9409 0.0611 0.4762 0.068 Uiso 1 calc GR
C5 C 0.2708(5) -0.4082(4) 0.1471(5) 0.0559(17) Uani 1 d .
H5A H 0.3336 -0.3971 0.1965 0.084 Uiso 1 calc GR
H5B H 0.2419 -0.4699 0.0955 0.084 Uiso 1 calc GR
H5C H 0.2141 -0.4061 0.1679 0.084 Uiso 1 calc GR
C44 C 0.8204(5) 0.4590(4) 0.3150(4) 0.0489(16) Uani 1 d .
H44 H 0.7889 0.3907 0.2965 0.059 Uiso 1 calc R
C13 C 0.4757(5) 0.2194(4) 0.5124(4) 0.0448(15) Uani 1 d .
C18 C 0.7308(5) 0.2073(4) 0.4870(5) 0.0552(18) Uani 1 d .
H18 H 0.6845 0.1558 0.4232 0.066 Uiso 1 calc R
C16 C 0.6990(5) 0.3397(4) 0.5823(4) 0.0510(16) Uani 1 d .
H16 H 0.7744 0.3812 0.6060 0.061 Uiso 1 calc R
C67 C 0.0141(5) 0.1604(4) -0.1909(4) 0.0453(15) Uani 1 d .
H67 H 0.0460 0.2032 -0.1243 0.054 Uiso 1 calc R
C43 C 1.0901(6) 0.3601(6) 0.1461(5) 0.072(2) Uani 1 d .
H43A H 1.1452 0.4213 0.1599 0.109 Uiso 1 calc GR
H43B H 1.1029 0.3108 0.1092 0.109 Uiso 1 calc GR
H43C H 1.0948 0.3580 0.2027 0.109 Uiso 1 calc GR
C46 C 0.7269(7) 0.4813(6) 0.2999(7) 0.092(3) Uani 1 d .
H46A H 0.6877 0.4640 0.3349 0.138 Uiso 1 calc GR
H46B H 0.6772 0.4458 0.2353 0.138 Uiso 1 calc GR
H46C H 0.7551 0.5484 0.3198 0.138 Uiso 1 calc GR
C19 C 0.7691(9) 0.1658(9) 0.5426(7) 0.136(5) Uani 1 d .
H19A H 0.8131 0.1396 0.5200 0.205 Uiso 1 calc GR
H19B H 0.7061 0.1160 0.5384 0.205 Uiso 1 calc GR
H19C H 0.8133 0.2144 0.6060 0.205 Uiso 1 calc GR
C100 C 0.1694(13) 0.1680(8) 0.2010(10) 0.207(8) Uani 1 d .
H10A H 0.0942 0.1447 0.1948 0.311 Uiso 1 calc GR
H10B H 0.1928 0.2269 0.1980 0.311 Uiso 1 calc GR
H10C H 0.2172 0.1787 0.2594 0.311 Uiso 1 calc GR
C106 C 0.2164(8) 0.0406(10) 0.1445(9) 0.118(4) Uani 1 d .
H106 H 0.2418 0.0495 0.2047 0.142 Uiso 1 calc R
C102 C 0.1415(8) 0.0817(8) 0.0369(9) 0.113(4) Uani 1 d .
H102 H 0.1137 0.1192 0.0206 0.136 Uiso 1 calc R
C103 C 0.1487(8) 0.0073(9) -0.0315(8) 0.117(4) Uani 1 d .
H103 H 0.1260 -0.0033 -0.0924 0.141 Uiso 1 calc R
C104 C 0.1858(9) -0.0433(9) -0.0085(8) 0.116(4) Uani 1 d .
H104 H 0.1886 -0.0925 -0.0527 0.140 Uiso 1 calc R
C105 C 0.2207(9) -0.0264(11) 0.0787(10) 0.131(5) Uani 1 d .
H105 H 0.2497 -0.0635 0.0944 0.157 Uiso 1 calc R
C101 C 0.1756(8) 0.0960(7) 0.1246(7) 0.092(3) Uani 1 d .

loop_
_atom_site_aniso_label
_atom_site_aniso_U_11
_atom_site_aniso_U_22
_atom_site_aniso_U_33
_atom_site_aniso_U_23
_atom_site_aniso_U_13
_atom_site_aniso_U_12
Na1 0.0450(13) 0.0346(11) 0.0337(12) 0.0203(10) 0.0198(10) 0.0230(10)
Na2 0.0416(12) 0.0381(12) 0.0271(11) 0.0154(10) 0.0113(9) 0.0254(10)
Na3 0.0370(12) 0.0397(12) 0.0292(11) 0.0200(10) 0.0112(9) 0.0217(10)
C37 0.060(4) 0.033(3) 0.076(5) 0.024(3) 0.033(4) 0.023(3)
C38 0.062(4) 0.037(4) 0.080(5) 0.039(4) 0.034(4) 0.023(3)
C41 0.061(4) 0.053(4) 0.081(5) 0.042(4) 0.047(4) 0.034(4)
C15 0.096(6) 0.046(4) 0.036(4) 0.018(3) 0.025(4) 0.036(4)
C14 0.081(5) 0.070(5) 0.042(4) 0.028(4) 0.032(4) 0.048(5)
C39 0.060(4) 0.050(4) 0.084(5) 0.044(4) 0.042(4) 0.031(4)
C21 0.046(4) 0.092(6) 0.074(5) 0.033(5) 0.039(4) 0.039(4)
C68 0.084(5) 0.075(5) 0.087(6) 0.057(5) 0.055(5) 0.049(5)
C40 0.040(3) 0.042(3) 0.055(4) 0.027(3) 0.026(3) 0.026(3)
C69 0.048(4) 0.078(5) 0.076(5) 0.042(4) 0.023(4) 0.030(4)
C65 0.060(6) 0.173(11) 0.100(8) 0.025(7) 0.041(6) 0.014(7)
C66 0.072(6) 0.055(5) 0.087(6) 0.009(5) -0.020(5) 0.020(4)
C64 0.049(4) 0.060(4) 0.054(4) 0.036(4) 0.016(3) 0.024(4)
C45 0.090(7) 0.177(11) 0.047(5) 0.032(6) 0.023(5) 0.031(7)
C22 0.083(7) 0.175(11) 0.162(11) 0.106(10) 0.059(8) 0.019(7)
C20 0.086(7) 0.108(7) 0.123(8) 0.046(6) 0.068(6) 0.035(6)
C23 0.069(7) 0.197(13) 0.187(13) 0.084(11) 0.043(8) 0.078(8)
C48 0.055(4) 0.040(3) 0.034(3) 0.023(3) 0.015(3) 0.028(3)
C54 0.059(4) 0.047(4) 0.043(4) 0.020(3) 0.027(3) 0.036(3)
O2 0.032(2) 0.0278(19) 0.0258(19) 0.0120(16) 0.0020(16) 0.0130(16)
O3 0.040(2) 0.032(2) 0.029(2) 0.0147(16) 0.0133(17) 0.0237(18)
O1 0.040(2) 0.036(2) 0.030(2) 0.0220(18) 0.0158(17) 0.0165(18)
C30 0.032(3) 0.028(3) 0.031(3) 0.017(2) 0.014(2) 0.020(2)
C24 0.036(3) 0.027(3) 0.023(3) 0.010(2) 0.010(2) 0.019(2)
N1 0.032(2) 0.034(2) 0.027(2) 0.016(2) 0.011(2) 0.017(2)
C1 0.030(3) 0.035(3) 0.032(3) 0.015(3) 0.013(2) 0.016(3)
C2 0.046(4) 0.041(3) 0.028(3) 0.014(3) 0.013(3) 0.021(3)
C31 0.032(3) 0.048(3) 0.032(3) 0.021(3) 0.006(2) 0.022(3)
N4 0.032(3) 0.036(3) 0.039(3) 0.019(2) 0.010(2) 0.018(2)
N5 0.027(2) 0.030(2) 0.029(2) 0.015(2) 0.0111(19) 0.017(2)
C55 0.056(4) 0.048(4) 0.042(4) 0.026(3) 0.024(3) 0.040(3)
C32 0.030(3) 0.046(4) 0.042(4) 0.021(3) 0.007(3) 0.016(3)
C6 0.032(3) 0.033(3) 0.035(3) 0.019(3) 0.014(3) 0.013(3)
C4 0.041(3) 0.035(3) 0.042(4) 0.021(3) 0.012(3) 0.012(3)
N3 0.030(2) 0.035(3) 0.024(2) 0.013(2) 0.007(2) 0.016(2)
C49 0.074(5) 0.054(4) 0.027(3) 0.022(3) 0.018(3) 0.035(4)
C34 0.029(3) 0.035(3) 0.046(4) 0.015(3) 0.010(3) 0.010(3)
C53 0.031(3) 0.028(3) 0.024(3) 0.013(2) 0.011(2) 0.013(2)
C8 0.044(4) 0.044(3) 0.040(3) 0.028(3) 0.016(3) 0.017(3)
C58 0.040(3) 0.035(3) 0.030(3) 0.014(3) 0.009(3) 0.023(3)
N6 0.039(3) 0.041(3) 0.028(2) 0.016(2) 0.010(2) 0.023(2)
C50 0.078(5) 0.055(4) 0.027(3) 0.017(3) 0.024(3) 0.049(4)
N2 0.038(3) 0.042(3) 0.025(3) 0.016(2) 0.015(2) 0.017(2)
C59 0.054(4) 0.034(3) 0.029(3) 0.016(3) 0.017(3) 0.028(3)
C9 0.055(4) 0.046(4) 0.028(3) 0.022(3) 0.020(3) 0.022(3)
C3 0.051(4) 0.027(3) 0.047(4) 0.015(3) 0.018(3) 0.016(3)
C47 0.036(3) 0.033(3) 0.029(3) 0.016(2) 0.016(2) 0.019(3)
C60 0.052(4) 0.043(3) 0.035(3) 0.018(3) 0.010(3) 0.027(3)
C57 0.035(3) 0.045(3) 0.035(3) 0.022(3) 0.016(3) 0.025(3)
C27 0.044(3) 0.044(3) 0.026(3) 0.022(3) 0.011(3) 0.029(3)
C36 0.040(3) 0.030(3) 0.042(3) 0.017(3) 0.011(3) 0.014(3)
C62 0.064(4) 0.041(3) 0.038(4) 0.023(3) 0.022(3) 0.025(3)
C56 0.030(3) 0.032(3) 0.034(3) 0.017(3) 0.015(2) 0.014(3)
C29 0.038(3) 0.043(3) 0.026(3) 0.019(3) 0.009(2) 0.025(3)
C35 0.039(3) 0.030(3) 0.052(4) 0.023(3) 0.015(3) 0.015(3)
C17 0.042(3) 0.042(3) 0.038(3) 0.022(3) 0.014(3) 0.023(3)
C7 0.031(3) 0.036(3) 0.027(3) 0.018(2) 0.014(2) 0.018(3)
C10 0.026(3) 0.039(3) 0.030(3) 0.020(3) 0.010(2) 0.014(3)
C11 0.042(3) 0.044(3) 0.031(3) 0.022(3) 0.014(3) 0.020(3)
C26 0.052(4) 0.039(3) 0.036(3) 0.024(3) 0.019(3) 0.030(3)
C52 0.048(3) 0.037(3) 0.030(3) 0.016(3) 0.017(3) 0.024(3)
C33 0.030(3) 0.041(3) 0.033(3) 0.020(3) 0.008(3) 0.016(3)
C25 0.044(3) 0.042(3) 0.036(3) 0.025(3) 0.020(3) 0.030(3)
C42 0.089(6) 0.092(6) 0.086(6) 0.048(5) 0.060(5) 0.063(5)
C61 0.066(4) 0.035(3) 0.025(3) 0.012(3) 0.009(3) 0.016(3)
C63 0.046(4) 0.038(3) 0.044(4) 0.021(3) 0.023(3) 0.025(3)
C51 0.138(7) 0.094(6) 0.043(4) 0.033(4) 0.054(5) 0.089(6)
C12 0.051(4) 0.045(3) 0.025(3) 0.020(3) 0.017(3) 0.027(3)
C28 0.055(4) 0.049(4) 0.041(4) 0.030(3) 0.012(3) 0.031(3)
C5 0.061(4) 0.040(4) 0.068(5) 0.032(3) 0.028(4) 0.018(3)
C44 0.065(4) 0.043(4) 0.048(4) 0.026(3) 0.027(3) 0.029(3)
C13 0.063(4) 0.055(4) 0.033(3) 0.025(3) 0.025(3) 0.037(4)
C18 0.034(3) 0.049(4) 0.064(5) 0.019(3) 0.005(3) 0.018(3)
C16 0.052(4) 0.048(4) 0.044(4) 0.023(3) 0.013(3) 0.020(3)
C67 0.044(4) 0.049(4) 0.042(4) 0.020(3) 0.018(3) 0.023(3)
C43 0.079(5) 0.098(6) 0.108(6) 0.078(6) 0.065(5) 0.064(5)
C46 0.100(7) 0.112(7) 0.153(9) 0.105(7) 0.088(7) 0.074(6)
C19 0.174(10) 0.261(14) 0.165(10) 0.169(11) 0.132(9) 0.187(11)
C100 0.257(18) 0.094(9) 0.218(16) 0.049(10) 0.158(15) 0.010(10)
C106 0.063(6) 0.180(13) 0.137(11) 0.117(10) 0.042(7) 0.042(7)
C102 0.109(8) 0.117(9) 0.156(11) 0.097(9) 0.066(8) 0.059(7)
C103 0.103(8) 0.180(12) 0.133(10) 0.115(10) 0.063(7) 0.083(9)
C104 0.142(10) 0.192(12) 0.138(10) 0.124(10) 0.101(8) 0.130(10)
C105 0.101(8) 0.232(16) 0.191(14) 0.159(13) 0.105(10) 0.123(10)
C101 0.088(7) 0.087(7) 0.096(8) 0.052(6) 0.043(6) 0.025(6)

loop_
_atom_type_symbol
_atom_type_description
_atom_type_scat_dispersion_real
_atom_type_scat_dispersion_imag
_atom_type_scat_source
C C 0.0033 0.0016 'International Tables Vol C Tables 4.2.6.8 and 6.1.1.4'
H H 0.0000 0.0000 'International Tables Vol C Tables 4.2.6.8 and 6.1.1.4'
N N 0.0061 0.0033 'International Tables Vol C Tables 4.2.6.8 and 6.1.1.4'
Na Na 0.0362 0.0249 'International Tables Vol C Tables 4.2.6.8 and 6.1.1.4'
O O 0.0106 0.0060 'International Tables Vol C Tables 4.2.6.8 and 6.1.1.4'

loop_
_geom_angle_atom_site_label_1
_geom_angle_atom_site_label_2
_geom_angle_atom_site_label_3
_geom_angle
_geom_angle_site_symmetry_1
_geom_angle_site_symmetry_3
Na2 Na1 Na2 96.29(6) . 2_655
Na2 Na1 Na3 54.18(6) . 2_655
Na2 Na1 Na3 68.36(6) 2_655 2_655
Na2 Na1 Na3 78.60(7) . .
Na3 Na1 Na2 55.96(6) . 2_655
Na3 Na1 Na3 99.64(8) . 2_655
O2 Na1 Na2 43.73(10) . .
O2 Na1 Na2 93.11(11) . 2_655
O2 Na1 Na3 92.22(11) . 2_655
O2 Na1 Na3 45.50(10) . .
O2 Na1 N1 104.60(15) . .
O2 Na1 C1 91.07(14) . .
O2 Na1 C47 104.50(15) . .
O3 Na1 Na2 34.73(10) . 2_655
O3 Na1 Na2 116.14(11) . .
O3 Na1 Na3 103.00(11) . 2_655
O3 Na1 Na3 43.93(10) . .
O3 Na1 O2 89.40(14) . .
O3 Na1 N1 150.16(16) . .
O3 Na1 C1 157.81(15) . .
O3 Na1 C47 23.22(12) . .
O1 Na1 Na2 101.11(11) . 2_655
O1 Na1 Na2 46.02(10) . .
O1 Na1 Na3 119.32(12) . .
O1 Na1 Na3 32.77(9) . 2_655
O1 Na1 O2 89.52(14) . .
O1 Na1 O3 135.64(15) . .
O1 Na1 N1 71.77(14) . .
O1 Na1 C1 22.21(12) . .
O1 Na1 C47 150.27(15) . .
N1 Na1 Na2 160.64(13) . 2_655
N1 Na1 Na2 91.33(12) . .
N1 Na1 Na3 143.33(13) . .
N1 Na1 Na3 102.64(12) . 2_655
N1 Na1 C1 50.10(14) . .
N1 Na1 C47 127.24(16) . .
C1 Na1 Na2 123.13(12) . 2_655
C1 Na1 Na2 53.12(11) . .
C1 Na1 Na3 54.81(11) . 2_655
C1 Na1 Na3 131.72(12) . .
C47 Na1 Na2 138.59(12) . .
C47 Na1 Na2 52.86(11) . 2_655
C47 Na1 Na3 61.61(11) . .
C47 Na1 Na3 119.07(12) . 2_655
C47 Na1 C1 163.84(15) . .
Na1 Na2 Na1 83.71(6) . 2_655
Na3 Na2 Na1 71.20(7) 2_655 .
Na3 Na2 Na1 57.26(6) 2_655 2_655
O2 Na2 Na1 84.02(10) . 2_655
O2 Na2 Na1 43.67(10) . .
O2 Na2 Na3 107.77(12) . 2_655
O2 Na2 O1 86.17(14) . .
O2 Na2 C24 26.21(12) . .
O2 Na2 C1 96.61(16) . .
O2 Na2 N5 137.90(16) . 2_655
O2 Na2 C47 134.97(15) . 2_655
O2 Na2 C25 51.29(13) . .
O3 Na2 Na1 36.08(10) 2_655 2_655
O3 Na2 Na1 105.88(11) 2_655 .
O3 Na2 Na3 44.76(10) 2_655 2_655
O3 Na2 O2 119.73(15) 2_655 .
O3 Na2 O1 89.12(14) 2_655 .
O3 Na2 C24 142.28(16) 2_655 .
O3 Na2 C1 105.16(16) 2_655 .
O3 Na2 N5 72.72(14) 2_655 2_655
O3 Na2 C47 22.27(12) 2_655 2_655
O3 Na2 C25 169.09(16) 2_655 .
O1 Na2 Na1 91.69(10) . 2_655
O1 Na2 Na1 42.72(10) . .
O1 Na2 Na3 44.36(9) . 2_655
O1 Na2 C24 98.74(15) . .
O1 Na2 C1 26.94(13) . .
O1 Na2 N5 135.80(16) . 2_655
O1 Na2 C47 104.98(15) . 2_655
O1 Na2 C25 95.93(15) . .
C24 Na2 Na1 106.48(12) . 2_655
C24 Na2 Na1 61.33(11) . .
C24 Na2 Na3 131.59(12) . 2_655
C24 Na2 C47 148.27(16) . 2_655
C24 Na2 C25 27.28(14) . .
C1 Na2 Na1 117.40(12) . 2_655
C1 Na2 Na1 59.22(12) . .
C1 Na2 Na3 63.44(12) . 2_655
C1 Na2 C24 97.63(16) . .
C1 Na2 C47 113.06(16) . 2_655
C1 Na2 C25 83.25(16) . .
N5 Na2 Na1 178.24(13) 2_655 .
N5 Na2 Na1 95.57(11) 2_655 2_655
N5 Na2 Na3 107.06(12) 2_655 2_655
N5 Na2 C24 120.43(15) 2_655 .
N5 Na2 C1 119.92(16) 2_655 .
N5 Na2 C47 50.49(14) 2_655 2_655
N5 Na2 C25 109.44(15) 2_655 .
C47 Na2 Na1 128.07(12) 2_655 .
C47 Na2 Na1 52.78(10) 2_655 2_655
C47 Na2 Na3 62.18(11) 2_655 2_655
C25 Na2 Na1 133.75(12) . 2_655
C25 Na2 Na1 72.15(12) . .
C25 Na2 Na3 139.49(13) . 2_655
C25 Na2 C47 158.23(16) . 2_655
Na1 Na3 Na1 80.36(8) . 2_655
Na2 Na3 Na1 54.62(6) 2_655 2_655
Na2 Na3 Na1 66.78(7) 2_655 .
O2 Na3 Na1 78.61(10) . 2_655
O2 Na3 Na1 43.19(10) . .
O2 Na3 Na2 100.83(11) . 2_655
O2 Na3 N4 132.89(14) . .
O2 Na3 N3 68.34(14) . .
O3 Na3 Na1 88.83(11) . 2_655
O3 Na3 Na1 42.85(9) . .
O3 Na3 Na2 41.91(9) . 2_655
O3 Na3 O2 86.02(14) . .
O3 Na3 N4 123.58(15) . .
O3 Na3 N3 126.26(15) . .
O1 Na3 Na1 31.89(9) 2_655 2_655
O1 Na3 Na1 101.44(12) 2_655 .
O1 Na3 Na2 46.35(10) 2_655 2_655
O1 Na3 O2 110.36(15) 2_655 .
O1 Na3 O3 88.26(14) 2_655 .
O1 Na3 N4 106.61(15) 2_655 .
O1 Na3 N3 144.24(16) 2_655 .
N4 Na3 Na1 131.02(13) . 2_655
N4 Na3 Na1 148.57(12) . .
N4 Na3 Na2 125.92(12) . 2_655
N3 Na3 Na1 127.69(13) . 2_655
N3 Na3 Na1 99.63(13) . .
N3 Na3 Na2 166.22(13) . 2_655
N3 Na3 N4 64.58(15) . .
C38 C37 H37 119.2 . .
C38 C37 C36 121.7(6) . .
C36 C37 H37 119.2 . .
C37 C38 H38 120.3 . .
C39 C38 C37 119.5(6) . .
C39 C38 H38 120.3 . .
C40 C41 H41 107.2 . .
C40 C41 C42 113.3(5) . .
C40 C41 C43 111.5(6) . .
C42 C41 H41 107.2 . .
C42 C41 C43 110.1(5) . .
C43 C41 H41 107.2 . .
C14 C15 H15 120.2 . .
C14 C15 C16 119.5(6) . .
C16 C15 H15 120.2 . .
C15 C14 H14 118.9 . .
C15 C14 C13 122.2(6) . .
C13 C14 H14 118.9 . .
C38 C39 H39 118.9 . .
C38 C39 C40 122.2(6) . .
C40 C39 H39 118.9 . .
C22 C21 H21 107.6 . .
C22 C21 C23 109.2(8) . .
C22 C21 C13 110.8(7) . .
C23 C21 H21 107.6 . .
C13 C21 H21 107.6 . .
C13 C21 C23 114.0(7) . .
H68A C68 H68B 109.5 . .
H68A C68 H68C 109.5 . .
H68B C68 H68C 109.5 . .
C67 C68 H68A 109.5 . .
C67 C68 H68B 109.5 . .
C67 C68 H68C 109.5 . .
C39 C40 C41 123.0(5) . .
C39 C40 C35 116.6(5) . .
C35 C40 C41 120.4(5) . .
H69A C69 H69B 109.5 . .
H69A C69 H69C 109.5 . .
H69B C69 H69C 109.5 . .
C67 C69 H69A 109.5 . .
C67 C69 H69B 109.5 . .
C67 C69 H69C 109.5 . .
H65A C65 H65B 109.5 . .
H65A C65 H65C 109.5 . .
H65B C65 H65C 109.5 . .
C64 C65 H65A 109.5 . .
C64 C65 H65B 109.5 . .
C64 C65 H65C 109.5 . .
H66A C66 H66B 109.5 . .
H66A C66 H66C 109.5 . .
H66B C66 H66C 109.5 . .
C64 C66 H66A 109.5 . .
C64 C66 H66B 109.5 . .
C64 C66 H66C 109.5 . .
C65 C64 H64 108.5 . .
C66 C64 C65 108.0(7) . .
C66 C64 H64 108.5 . .
C63 C64 C65 114.1(6) . .
C63 C64 C66 109.0(5) . .
C63 C64 H64 108.5 . .
H45A C45 H45B 109.5 . .
H45A C45 H45C 109.5 . .
H45B C45 H45C 109.5 . .
C44 C45 H45A 109.5 . .
C44 C45 H45B 109.5 . .
C44 C45 H45C 109.5 . .
C21 C22 H22A 109.5 . .
C21 C22 H22B 109.5 . .
C21 C22 H22C 109.5 . .
H22A C22 H22B 109.5 . .
H22A C22 H22C 109.5 . .
H22B C22 H22C 109.5 . .
H20A C20 H20B 109.5 . .
H20A C20 H20C 109.5 . .
H20B C20 H20C 109.5 . .
C18 C20 H20A 109.5 . .
C18 C20 H20B 109.5 . .
C18 C20 H20C 109.5 . .
C21 C23 H23A 109.5 . .
C21 C23 H23B 109.5 . .
C21 C23 H23C 109.5 . .
H23A C23 H23B 109.5 . .
H23A C23 H23C 109.5 . .
H23B C23 H23C 109.5 . .
C49 C48 H48 118.8 . .
C47 C48 H48 118.8 . .
C47 C48 C49 122.3(5) . .
C55 C54 H54 119.1 . .
C55 C54 C52 121.8(5) . .
C52 C54 H54 119.1 . .
Na1 O2 Na2 92.60(14) . .
Na1 O2 Na3 91.31(13) . .
Na2 O2 Na3 128.64(16) . .
C24 O2 Na1 122.0(3) . .
C24 O2 Na2 102.7(3) . .
C24 O2 Na3 117.9(3) . .
Na1 O3 Na3 93.22(14) . .
Na2 O3 Na1 109.19(16) 2_655 .
Na2 O3 Na3 93.33(15) 2_655 .
C47 O3 Na1 112.7(3) . .
C47 O3 Na2 117.4(3) . 2_655
C47 O3 Na3 127.3(3) . .
Na1 O1 Na2 91.26(15) . .
Na1 O1 Na3 115.34(16) . 2_655
Na3 O1 Na2 89.29(14) 2_655 .
C1 O1 Na1 117.3(3) . .
C1 O1 Na2 97.5(3) . .
C1 O1 Na3 126.7(3) . 2_655
C24 C30 C29 120.9(4) . .
N3 C30 C24 117.4(4) . .
N3 C30 C29 121.7(5) . .
O2 C24 Na2 51.1(2) . .
O2 C24 C30 119.4(4) . .
O2 C24 C25 123.5(5) . .
C30 C24 Na2 146.0(3) . .
C25 C24 Na2 80.8(3) . .
C25 C24 C30 117.1(4) . .
C7 N1 Na1 110.9(3) . .
C10 N1 Na1 130.1(3) . .
C10 N1 C7 118.0(4) . .
Na2 C1 Na1 67.66(13) . .
O1 C1 Na1 40.5(2) . .
O1 C1 Na2 55.6(2) . .
O1 C1 C2 123.0(5) . .
O1 C1 C7 120.7(5) . .
C2 C1 Na1 160.7(4) . .
C2 C1 Na2 94.8(3) . .
C2 C1 C7 116.3(5) . .
C7 C1 Na1 80.9(3) . .
C7 C1 Na2 120.2(3) . .
C1 C2 H2 118.9 . .
C1 C2 C3 122.3(5) . .
C3 C2 H2 118.9 . .
C32 C31 H31 119.2 . .
C32 C31 C29 121.7(5) . .
C29 C31 H31 119.2 . .
C34 N4 Na3 112.9(4) . .
C34 N4 C35 117.4(5) . .
C35 N4 Na3 129.6(3) . .
C53 N5 Na2 110.3(3) . 2_655
C56 N5 Na2 131.8(3) . 2_655
C56 N5 C53 117.8(4) . .
C54 C55 H55 121.1 . .
C54 C55 C56 117.8(5) . .
C56 C55 H55 121.1 . .
C31 C32 H32 120.9 . .
C31 C32 C33 118.1(5) . .
C33 C32 H32 120.9 . .
C4 C6 C8 122.4(5) . .
C4 C6 C7 121.6(5) . .
C8 C6 C7 116.0(5) . .
C6 C4 C5 122.2(5) . .
C3 C4 C6 117.4(5) . .
C3 C4 C5 120.3(5) . .
C30 N3 Na3 116.6(3) . .
C33 N3 Na3 123.9(3) . .
C33 N3 C30 119.5(4) . .
C48 C49 H49 118.1 . .
C50 C49 C48 123.7(5) . .
C50 C49 H49 118.1 . .
N4 C34 H34 118.9 . .
N4 C34 C33 122.2(5) . .
C33 C34 H34 118.9 . .
N5 C53 C47 116.1(4) . .
N5 C53 C52 122.2(4) . .
C52 C53 C47 121.7(4) . .
C6 C8 H8 119.3 . .
C9 C8 C6 121.5(5) . .
C9 C8 H8 119.3 . .
C59 C58 N6 117.1(5) . .
C63 C58 N6 120.0(5) . .
C63 C58 C59 122.6(5) . .
C57 N6 C58 120.2(5) . .
C49 C50 C52 116.9(5) . .
C49 C50 C51 122.6(5) . .
C52 C50 C51 120.5(5) . .
C11 N2 C12 120.7(5) . .
C58 C59 C67 121.1(5) . .
C60 C59 C58 117.1(5) . .
C60 C59 C67 121.7(5) . .
C8 C9 H9 120.9 . .
C8 C9 C10 118.2(5) . .
C10 C9 H9 120.9 . .
C2 C3 H3 118.6 . .
C4 C3 C2 122.7(5) . .
C4 C3 H3 118.6 . .
Na1 C47 Na2 74.36(13) . 2_655
C48 C47 Na1 92.0(3) . .
C48 C47 Na2 161.9(4) . 2_655
C48 C47 C53 115.0(5) . .
O3 C47 Na1 44.1(2) . .
O3 C47 Na2 40.3(2) . 2_655
O3 C47 C48 121.7(5) . .
O3 C47 C53 123.2(4) . .
C53 C47 Na1 136.0(3) . .
C53 C47 Na2 83.0(3) . 2_655
C59 C60 H60 118.9 . .
C61 C60 C59 122.2(6) . .
C61 C60 H60 118.9 . .
N6 C57 H57 119.5 . .
N6 C57 C56 121.1(5) . .
C56 C57 H57 119.5 . .
C29 C27 C28 121.0(5) . .
C26 C27 C29 118.0(5) . .
C26 C27 C28 121.0(5) . .
C37 C36 C35 117.3(6) . .
C37 C36 C44 121.7(5) . .
C35 C36 C44 121.0(5) . .
C61 C62 H62 119.1 . .
C61 C62 C63 121.7(6) . .
C63 C62 H62 119.1 . .
N5 C56 C55 124.2(5) . .
N5 C56 C57 117.0(5) . .
C55 C56 C57 118.8(5) . .
C31 C29 C30 115.3(5) . .
C31 C29 C27 125.2(5) . .
C27 C29 C30 119.5(5) . .
C40 C35 N4 118.8(5) . .
C36 C35 C40 122.6(5) . .
C36 C35 N4 118.3(5) . .
C12 C17 C18 120.1(5) . .
C12 C17 C16 118.0(6) . .
C16 C17 C18 121.8(6) . .
N1 C7 C1 117.6(4) . .
N1 C7 C6 122.6(4) . .
C6 C7 C1 119.7(5) . .
N1 C10 C9 123.5(5) . .
N1 C10 C11 115.7(5) . .
C9 C10 C11 120.8(5) . .
N2 C11 C10 122.1(5) . .
N2 C11 H11 118.9 . .
C10 C11 H11 118.9 . .
C27 C26 H26 117.9 . .
C27 C26 C25 124.2(5) . .
C25 C26 H26 117.9 . .
C54 C52 C53 116.1(5) . .
C54 C52 C50 123.5(5) . .
C53 C52 C50 120.4(5) . .
C32 C33 C34 120.0(5) . .
N3 C33 C32 123.5(5) . .
N3 C33 C34 116.5(5) . .
Na2 C25 H25 101.6 . .
C24 C25 Na2 71.9(3) . .
C24 C25 C26 120.4(5) . .
C24 C25 H25 101.6 . .
C26 C25 Na2 150.5(4) . .
C26 C25 H25 101.6 . .
C41 C42 H42A 109.5 . .
C41 C42 H42B 109.5 . .
C41 C42 H42C 109.5 . .
H42A C42 H42B 109.5 . .
H42A C42 H42C 109.5 . .
H42B C42 H42C 109.5 . .
C60 C61 H61 120.3 . .
C62 C61 C60 119.5(5) . .
C62 C61 H61 120.3 . .
C58 C63 C64 122.1(5) . .
C58 C63 C62 116.9(5) . .
C62 C63 C64 120.7(5) . .
C50 C51 H51A 109.5 . .
C50 C51 H51B 109.5 . .
C50 C51 H51C 109.5 . .
H51A C51 H51B 109.5 . .
H51A C51 H51C 109.5 . .
H51B C51 H51C 109.5 . .
C17 C12 N2 120.0(5) . .
C17 C12 C13 121.8(5) . .
C13 C12 N2 117.9(5) . .
C27 C28 H28A 109.5 . .
C27 C28 H28B 109.5 . .
C27 C28 H28C 109.5 . .
H28A C28 H28B 109.5 . .
H28A C28 H28C 109.5 . .
H28B C28 H28C 109.5 . .
C4 C5 H5A 109.5 . .
C4 C5 H5B 109.5 . .
C4 C5 H5C 109.5 . .
H5A C5 H5B 109.5 . .
H5A C5 H5C 109.5 . .
H5B C5 H5C 109.5 . .
C45 C44 C36 111.3(6) . .
C45 C44 H44 107.1 . .
C45 C44 C46 111.8(7) . .
C36 C44 H44 107.1 . .
C46 C44 C36 112.1(5) . .
C46 C44 H44 107.1 . .
C14 C13 C21 122.4(6) . .
C14 C13 C12 117.0(6) . .
C12 C13 C21 120.5(6) . .
C20 C18 C17 113.2(6) . .
C20 C18 H18 107.6 . .
C17 C18 H18 107.6 . .
C19 C18 C20 111.4(7) . .
C19 C18 C17 109.2(6) . .
C19 C18 H18 107.6 . .
C15 C16 C17 121.3(6) . .
C15 C16 H16 119.3 . .
C17 C16 H16 119.3 . .
C68 C67 H67 107.4 . .
C69 C67 C68 110.8(5) . .
C69 C67 C59 113.6(5) . .
C69 C67 H67 107.4 . .
C59 C67 C68 110.0(5) . .
C59 C67 H67 107.4 . .
C41 C43 H43A 109.5 . .
C41 C43 H43B 109.5 . .
C41 C43 H43C 109.5 . .
H43A C43 H43B 109.5 . .
H43A C43 H43C 109.5 . .
H43B C43 H43C 109.5 . .
C44 C46 H46A 109.5 . .
C44 C46 H46B 109.5 . .
C44 C46 H46C 109.5 . .
H46A C46 H46B 109.5 . .
H46A C46 H46C 109.5 . .
H46B C46 H46C 109.5 . .
C18 C19 H19A 109.5 . .
C18 C19 H19B 109.5 . .
C18 C19 H19C 109.5 . .
H19A C19 H19B 109.5 . .
H19A C19 H19C 109.5 . .
H19B C19 H19C 109.5 . .
H10A C100 H10B 109.5 . .
H10A C100 H10C 109.5 . .
H10B C100 H10C 109.5 . .
C101 C100 H10A 109.5 . .
C101 C100 H10B 109.5 . .
C101 C100 H10C 109.5 . .
C105 C106 H106 120.0 . .
C105 C106 C101 120.1(11) . .
C101 C106 H106 120.0 . .
C103 C102 H102 120.5 . .
C101 C102 H102 120.5 . .
C101 C102 C103 119.0(10) . .
C102 C103 H103 120.1 . .
C104 C103 C102 119.7(11) . .
C104 C103 H103 120.1 . .
C103 C104 H104 120.0 . .
C103 C104 C105 119.9(12) . .
C105 C104 H104 120.0 . .
C106 C105 C104 123.3(11) . .
C106 C105 H105 118.4 . .
C104 C105 H105 118.4 . .
C106 C101 C100 117.6(12) . .
C106 C101 C102 118.0(11) . .
C102 C101 C100 124.5(12) . .

loop_
_geom_bond_atom_site_label_1
_geom_bond_atom_site_label_2
_geom_bond_distance
_geom_bond_site_symmetry_2
Na1 Na2 3.679(3) 2_655
Na1 Na2 3.336(3) .
Na1 Na3 3.873(4) 2_655
Na1 Na3 3.368(3) .
Na1 O2 2.306(4) .
Na1 O3 2.294(4) .
Na1 O1 2.264(4) .
Na1 N1 2.457(4) .
Na1 C1 3.099(6) .
Na1 C47 3.043(5) .
Na2 Na1 3.679(3) 2_655
Na2 Na3 3.318(3) 2_655
Na2 O2 2.308(4) .
Na2 O3 2.220(4) 2_655
Na2 O1 2.401(4) .
Na2 C24 2.895(6) .
Na2 C1 2.885(6) .
Na2 N5 2.456(4) 2_655
Na2 C47 3.046(5) 2_655
Na2 C25 3.006(6) .
Na3 Na1 3.873(4) 2_655
Na3 Na2 3.318(3) 2_655
Na3 O2 2.403(4) .
Na3 O3 2.340(4) .
Na3 O1 2.320(4) 2_655
Na3 N4 2.700(5) .
Na3 N3 2.432(4) .
C37 H37 0.9500 .
C37 C38 1.383(9) .
C37 C36 1.387(8) .
C38 H38 0.9500 .
C38 C39 1.379(9) .
C41 H41 1.0000 .
C41 C40 1.516(8) .
C41 C42 1.527(9) .
C41 C43 1.529(9) .
C15 H15 0.9500 .
C15 C14 1.377(9) .
C15 C16 1.379(9) .
C14 H14 0.9500 .
C14 C13 1.393(9) .
C39 H39 0.9500 .
C39 C40 1.386(8) .
C21 H21 1.0000 .
C21 C22 1.482(11) .
C21 C23 1.539(11) .
C21 C13 1.501(9) .
C68 H68A 0.9800 .
C68 H68B 0.9800 .
C68 H68C 0.9800 .
C68 C67 1.533(8) .
C40 C35 1.413(8) .
C69 H69A 0.9800 .
C69 H69B 0.9800 .
C69 H69C 0.9800 .
C69 C67 1.521(8) .
C65 H65A 0.9800 .
C65 H65B 0.9800 .
C65 H65C 0.9800 .
C65 C64 1.520(10) .
C66 H66A 0.9800 .
C66 H66B 0.9800 .
C66 H66C 0.9800 .
C66 C64 1.518(9) .
C64 H64 1.0000 .
C64 C63 1.516(8) .
C45 H45A 0.9800 .
C45 H45B 0.9800 .
C45 H45C 0.9800 .
C45 C44 1.493(9) .
C22 H22A 0.9800 .
C22 H22B 0.9800 .
C22 H22C 0.9800 .
C20 H20A 0.9800 .
C20 H20B 0.9800 .
C20 H20C 0.9800 .
C20 C18 1.518(10) .
C23 H23A 0.9800 .
C23 H23B 0.9800 .
C23 H23C 0.9800 .
C48 H48 0.9500 .
C48 C49 1.402(8) .
C48 C47 1.400(7) .
C54 H54 0.9500 .
C54 C55 1.360(8) .
C54 C52 1.423(7) .
O2 C24 1.311(5) .
O3 Na2 2.220(4) 2_655
O3 C47 1.301(6) .
O1 Na3 2.320(4) 2_655
O1 C1 1.318(6) .
C30 C24 1.448(7) .
C30 N3 1.350(6) .
C30 C29 1.455(6) .
C24 C25 1.395(7) .
N1 C7 1.370(6) .
N1 C10 1.339(6) .
C1 C2 1.386(7) .
C1 C7 1.462(7) .
C2 H2 0.9500 .
C2 C3 1.409(7) .
C31 H31 0.9500 .
C31 C32 1.361(7) .
C31 C29 1.411(7) .
N4 C34 1.271(7) .
N4 C35 1.447(6) .
N5 Na2 2.456(4) 2_655
N5 C53 1.384(6) .
N5 C56 1.332(6) .
C55 H55 0.9500 .
C55 C56 1.406(7) .
C32 H32 0.9500 .
C32 C33 1.403(7) .
C6 C4 1.405(7) .
C6 C8 1.417(7) .
C6 C7 1.433(7) .
C4 C3 1.376(8) .
C4 C5 1.511(7) .
N3 C33 1.314(6) .
C49 H49 0.9500 .
C49 C50 1.366(8) .
C34 H34 0.9500 .
C34 C33 1.486(7) .
C53 C47 1.451(7) .
C53 C52 1.425(7) .
C8 H8 0.9500 .
C8 C9 1.366(8) .
C58 N6 1.438(6) .
C58 C59 1.407(7) .
C58 C63 1.400(8) .
N6 C57 1.274(6) .
C50 C52 1.430(7) .
C50 C51 1.512(8) .
N2 C11 1.277(6) .
N2 C12 1.423(7) .
C59 C60 1.383(7) .
C59 C67 1.528(8) .
C9 H9 0.9500 .
C9 C10 1.408(7) .
C3 H3 0.9500 .
C47 Na2 3.046(5) 2_655
C60 H60 0.9500 .
C60 C61 1.383(8) .
C57 H57 0.9500 .
C57 C56 1.483(7) .
C27 C29 1.413(7) .
C27 C26 1.368(7) .
C27 C28 1.512(7) .
C36 C35 1.399(8) .
C36 C44 1.541(8) .
C62 H62 0.9500 .
C62 C61 1.373(8) .
C62 C63 1.405(8) .
C17 C12 1.396(8) .
C17 C18 1.555(8) .
C17 C16 1.400(8) .
C10 C11 1.465(7) .
C11 H11 0.9500 .
C26 H26 0.9500 .
C26 C25 1.419(7) .
C25 H25 1.0000 .
C42 H42A 0.9800 .
C42 H42B 0.9800 .
C42 H42C 0.9800 .
C61 H61 0.9500 .
C51 H51A 0.9800 .
C51 H51B 0.9800 .
C51 H51C 0.9800 .
C12 C13 1.418(8) .
C28 H28A 0.9800 .
C28 H28B 0.9800 .
C28 H28C 0.9800 .
C5 H5A 0.9800 .
C5 H5B 0.9800 .
C5 H5C 0.9800 .
C44 H44 1.0000 .
C44 C46 1.506(9) .
C18 H18 1.0000 .
C18 C19 1.488(10) .
C16 H16 0.9500 .
C67 H67 1.0000 .
C43 H43A 0.9800 .
C43 H43B 0.9800 .
C43 H43C 0.9800 .
C46 H46A 0.9800 .
C46 H46B 0.9800 .
C46 H46C 0.9800 .
C19 H19A 0.9800 .
C19 H19B 0.9800 .
C19 H19C 0.9800 .
C100 H10A 0.9800 .
C100 H10B 0.9800 .
C100 H10C 0.9800 .
C100 C101 1.520(14) .
C106 H106 0.9500 .
C106 C105 1.349(15) .
C106 C101 1.373(13) .
C102 H102 0.9500 .
C102 C103 1.474(14) .
C102 C101 1.375(13) .
C103 H103 0.9500 .
C103 C104 1.286(12) .
C104 H104 0.9500 .
C104 C105 1.353(14) .
C105 H105 0.9500 .

loop_
_geom_torsion_atom_site_label_1
_geom_torsion_atom_site_label_2
_geom_torsion_atom_site_label_3
_geom_torsion_atom_site_label_4
_geom_torsion
_geom_torsion_site_symmetry_1
_geom_torsion_site_symmetry_4
Na1 Na2 O2 Na1 87.14(11) 2_655 .
Na1 Na2 O2 Na3 -6.61(19) 2_655 .
Na1 Na2 O2 Na3 -93.8(2) . .
Na1 Na2 O2 C24 123.7(3) . .
Na1 Na2 O2 C24 -149.2(3) 2_655 .
Na1 Na2 O1 Na1 -78.84(11) 2_655 .
Na1 Na2 O1 Na3 115.33(16) . 2_655
Na1 Na2 O1 Na3 36.49(11) 2_655 2_655
Na1 Na2 O1 C1 -117.8(3) . .
Na1 Na2 O1 C1 163.4(3) 2_655 .
Na1 Na2 C24 O2 -40.9(3) . .
Na1 Na2 C24 O2 32.1(3) 2_655 .
Na1 Na2 C24 C30 -53.9(6) 2_655 .
Na1 Na2 C24 C30 -126.9(6) . .
Na1 Na2 C24 C25 107.3(3) . .
Na1 Na2 C24 C25 -179.6(3) 2_655 .
Na1 Na2 C1 Na1 -63.10(13) 2_655 .
Na1 Na2 C1 O1 44.3(3) . .
Na1 Na2 C1 O1 -18.8(3) 2_655 .
Na1 Na2 C1 C2 108.5(3) 2_655 .
Na1 Na2 C1 C2 171.6(4) . .
Na1 Na2 C1 C7 -64.2(4) . .
Na1 Na2 C1 C7 -127.3(4) 2_655 .
Na1 Na2 C25 C24 -61.6(3) . .
Na1 Na2 C25 C24 0.5(4) 2_655 .
Na1 Na2 C25 C26 178.2(8) . .
Na1 Na2 C25 C26 -119.7(8) 2_655 .
Na1 Na3 O2 Na1 -88.00(11) 2_655 .
Na1 Na3 O2 Na2 94.4(2) . .
Na1 Na3 O2 Na2 6.37(18) 2_655 .
Na1 Na3 O2 C24 -127.8(4) . .
Na1 Na3 O2 C24 144.2(3) 2_655 .
Na1 Na3 O3 Na1 77.05(12) 2_655 .
Na1 Na3 O3 Na2 -32.41(11) 2_655 2_655
Na1 Na3 O3 Na2 -109.46(17) . 2_655
Na1 Na3 O3 C47 121.9(4) . .
Na1 Na3 O3 C47 -161.0(4) 2_655 .
Na1 Na3 N4 C34 -119.8(4) 2_655 .
Na1 Na3 N4 C34 64.2(5) . .
Na1 Na3 N4 C35 64.1(5) 2_655 .
Na1 Na3 N4 C35 -112.0(4) . .
Na1 Na3 N3 C30 -58.2(4) 2_655 .
Na1 Na3 N3 C30 27.0(4) . .
Na1 Na3 N3 C33 123.5(4) 2_655 .
Na1 Na3 N3 C33 -151.3(4) . .
Na1 O2 C24 Na2 101.3(3) . .
Na1 O2 C24 C30 -118.5(4) . .
Na1 O2 C24 C25 62.8(6) . .
Na1 O3 C47 Na2 -128.2(4) . 2_655
Na1 O3 C47 C48 54.6(6) . .
Na1 O3 C47 C53 -124.0(4) . .
Na1 O1 C1 Na2 -95.3(3) . .
Na1 O1 C1 C2 -166.4(4) . .
Na1 O1 C1 C7 12.2(6) . .
Na1 N1 C7 C1 -7.7(5) . .
Na1 N1 C7 C6 171.2(4) . .
Na1 N1 C10 C9 -167.3(4) . .
Na1 N1 C10 C11 11.0(7) . .
Na1 C1 C2 C3 155.0(9) . .
Na1 C1 C7 N1 5.8(4) . .
Na1 C1 C7 C6 -173.2(4) . .
Na2 Na1 Na2 Na1 0.0 2_655 2_655
Na2 Na1 Na2 Na3 -57.51(6) 2_655 2_655
Na2 Na1 Na2 O2 87.92(14) 2_655 .
Na2 Na1 Na2 O3 -28.75(11) 2_655 2_655
Na2 Na1 Na2 O1 -99.39(14) 2_655 .
Na2 Na1 Na2 C24 112.68(13) 2_655 .
Na2 Na1 Na2 C1 -127.20(14) 2_655 .
Na2 Na1 Na2 N5 -66(4) 2_655 2_655
Na2 Na1 Na2 C47 -30.74(15) 2_655 2_655
Na2 Na1 Na2 C25 140.04(13) 2_655 .
Na2 Na1 Na3 Na1 -55.51(6) 2_655 2_655
Na2 Na1 Na3 Na1 50.22(5) . 2_655
Na2 Na1 Na3 Na2 105.74(7) . 2_655
Na2 Na1 Na3 O2 -139.09(14) 2_655 .
Na2 Na1 Na3 O2 -33.36(12) . .
Na2 Na1 Na3 O3 149.00(15) . .
Na2 Na1 Na3 O3 43.26(13) 2_655 .
Na2 Na1 Na3 O1 -31.45(11) 2_655 2_655
Na2 Na1 Na3 O1 74.29(12) . 2_655
Na2 Na1 Na3 N4 121.5(2) 2_655 .
Na2 Na1 Na3 N4 -132.8(2) . .
Na2 Na1 Na3 N3 177.61(13) 2_655 .
Na2 Na1 Na3 N3 -76.66(12) . .
Na2 Na1 O2 Na2 -95.85(11) 2_655 .
Na2 Na1 O2 Na3 32.92(11) 2_655 .
Na2 Na1 O2 Na3 128.77(16) . .
Na2 Na1 O2 C24 -106.8(4) . .
Na2 Na1 O2 C24 157.4(3) 2_655 .
Na2 Na1 O3 Na2 60.43(18) . 2_655
Na2 Na1 O3 Na3 -94.65(18) 2_655 .
Na2 Na1 O3 Na3 -34.22(15) . .
Na2 Na1 O3 C47 132.4(4) 2_655 .
Na2 Na1 O3 C47 -167.2(3) . .
Na2 Na1 O1 Na2 88.03(11) 2_655 .
Na2 Na1 O1 Na3 -1.78(18) 2_655 2_655
Na2 Na1 O1 Na3 -89.81(17) . 2_655
Na2 Na1 O1 C1 -172.9(3) 2_655 .
Na2 Na1 O1 C1 99.1(4) . .
Na2 Na1 N1 C7 80.9(5) 2_655 .
Na2 Na1 N1 C7 -32.5(3) . .
Na2 Na1 N1 C10 135.4(4) . .
Na2 Na1 N1 C10 -111.2(5) 2_655 .
Na2 Na1 C1 Na2 70.98(14) 2_655 .
Na2 Na1 C1 O1 8.3(4) 2_655 .
Na2 Na1 C1 O1 -62.7(3) . .
Na2 Na1 C1 C2 44.8(12) 2_655 .
Na2 Na1 C1 C2 -26.2(11) . .
Na2 Na1 C1 C7 -161.0(2) 2_655 .
Na2 Na1 C1 C7 128.0(3) . .
Na2 Na1 C47 Na2 49.4(2) . 2_655
Na2 Na1 C47 C48 -118.5(3) . .
Na2 Na1 C47 C48 -167.9(4) 2_655 .
Na2 Na1 C47 O3 -31.8(3) 2_655 .
Na2 Na1 C47 O3 17.6(4) . .
Na2 Na1 C47 C53 61.9(4) 2_655 .
Na2 Na1 C47 C53 111.3(5) . .
Na2 Na3 O2 Na1 -37.79(12) 2_655 .
Na2 Na3 O2 Na2 56.6(2) 2_655 .
Na2 Na3 O2 C24 -165.5(3) 2_655 .
Na2 Na3 O3 Na1 109.46(17) 2_655 .
Na2 Na3 O3 C47 -128.6(4) 2_655 .
Na2 Na3 N4 C34 168.8(4) 2_655 .
Na2 Na3 N4 C35 -7.4(5) 2_655 .
Na2 Na3 N3 C30 36.3(8) 2_655 .
Na2 Na3 N3 C33 -142.0(5) 2_655 .
Na2 O2 C24 C30 140.2(4) . .
Na2 O2 C24 C25 -38.5(5) . .
Na2 O3 C47 Na1 128.2(4) 2_655 .
Na2 O3 C47 C48 -177.2(4) 2_655 .
Na2 O3 C47 C53 4.2(6) 2_655 .
Na2 O1 C1 Na1 95.3(3) . .
Na2 O1 C1 C2 -71.1(5) . .
Na2 O1 C1 C7 107.6(4) . .
Na2 C24 C25 C26 150.4(5) . .
Na2 C1 C2 C3 130.9(5) . .
Na2 C1 C7 N1 63.2(5) . .
Na2 C1 C7 C6 -115.7(4) . .
Na2 N5 C53 C47 -0.5(5) 2_655 .
Na2 N5 C53 C52 179.3(4) 2_655 .
Na2 N5 C56 C55 -179.0(4) 2_655 .
Na2 N5 C56 C57 1.4(7) 2_655 .
Na3 Na1 Na2 Na1 57.51(6) 2_655 2_655
Na3 Na1 Na2 Na1 -53.36(6) . 2_655
Na3 Na1 Na2 Na3 -110.87(7) . 2_655
Na3 Na1 Na2 O2 145.43(14) 2_655 .
Na3 Na1 Na2 O2 34.56(13) . .
Na3 Na1 Na2 O3 -82.11(13) . 2_655
Na3 Na1 Na2 O3 28.76(11) 2_655 2_655
Na3 Na1 Na2 O1 -152.75(14) . .
Na3 Na1 Na2 O1 -41.88(13) 2_655 .
Na3 Na1 Na2 C24 170.19(13) 2_655 .
Na3 Na1 Na2 C24 59.32(13) . .
Na3 Na1 Na2 C1 179.44(13) . .
Na3 Na1 Na2 C1 -69.70(14) 2_655 .
Na3 Na1 Na2 N5 -8(4) 2_655 2_655
Na3 Na1 Na2 N5 -119(4) . 2_655
Na3 Na1 Na2 C47 26.76(14) 2_655 2_655
Na3 Na1 Na2 C47 -84.10(16) . 2_655
Na3 Na1 Na2 C25 -162.45(13) 2_655 .
Na3 Na1 Na2 C25 86.68(13) . .
Na3 Na1 Na3 Na1 0.000(2) 2_655 2_655
Na3 Na1 Na3 Na2 55.51(6) 2_655 2_655
Na3 Na1 Na3 O2 -83.58(13) 2_655 .
Na3 Na1 Na3 O3 98.77(14) 2_655 .
Na3 Na1 Na3 O1 24.06(10) 2_655 2_655
Na3 Na1 Na3 N4 177.0(2) 2_655 .
Na3 Na1 Na3 N3 -126.88(13) 2_655 .
Na3 Na1 O2 Na2 -27.42(11) 2_655 .
Na3 Na1 O2 Na2 -128.77(16) . .
Na3 Na1 O2 Na3 101.35(10) 2_655 .
Na3 Na1 O2 C24 -134.2(3) 2_655 .
Na3 Na1 O2 C24 124.4(4) . .
Na3 Na1 O3 Na2 4.19(16) 2_655 2_655
Na3 Na1 O3 Na2 94.65(18) . 2_655
Na3 Na1 O3 Na3 -90.46(12) 2_655 .
Na3 Na1 O3 C47 136.6(3) 2_655 .
Na3 Na1 O3 C47 -132.9(4) . .
Na3 Na1 O1 Na2 89.81(17) 2_655 .
Na3 Na1 O1 Na2 30.99(15) . .
Na3 Na1 O1 Na3 -58.8(2) . 2_655
Na3 Na1 O1 C1 -171.1(4) 2_655 .
Na3 Na1 O1 C1 130.0(3) . .
Na3 Na1 N1 C7 21.0(3) 2_655 .
Na3 Na1 N1 C7 -105.1(3) . .
Na3 Na1 N1 C10 62.9(5) . .
Na3 Na1 N1 C10 -171.1(4) 2_655 .
Na3 Na1 C1 Na2 68.52(10) 2_655 .
Na3 Na1 C1 Na2 -0.74(18) . .
Na3 Na1 C1 O1 -63.4(4) . .
Na3 Na1 C1 O1 5.9(3) 2_655 .
Na3 Na1 C1 C2 -26.9(12) . .
Na3 Na1 C1 C2 42.3(11) 2_655 .
Na3 Na1 C1 C7 127.2(3) . .
Na3 Na1 C1 C7 -163.5(3) 2_655 .
Na3 Na1 C47 Na2 -18.14(14) 2_655 2_655
Na3 Na1 C47 Na2 67.12(10) . 2_655
Na3 Na1 C47 C48 -100.8(3) . .
Na3 Na1 C47 C48 173.9(3) 2_655 .
Na3 Na1 C47 O3 -50.0(3) 2_655 .
Na3 Na1 C47 O3 35.3(3) . .
Na3 Na1 C47 C53 43.7(5) 2_655 .
Na3 Na1 C47 C53 129.0(5) . .
Na3 Na2 O2 Na1 34.34(14) 2_655 .
Na3 Na2 O2 Na3 -59.4(2) 2_655 .
Na3 Na2 O2 C24 158.0(3) 2_655 .
Na3 Na2 O1 Na1 -115.33(16) 2_655 .
Na3 Na2 O1 C1 126.9(3) 2_655 .
Na3 Na2 C24 O2 -28.4(4) 2_655 .
Na3 Na2 C24 C30 -114.5(6) 2_655 .
Na3 Na2 C24 C25 119.8(3) 2_655 .
Na3 Na2 C1 Na1 -83.01(11) 2_655 .
Na3 Na2 C1 O1 -38.7(3) 2_655 .
Na3 Na2 C1 C2 88.6(3) 2_655 .
Na3 Na2 C1 C7 -147.2(4) 2_655 .
Na3 Na2 C25 C24 -87.7(3) 2_655 .
Na3 Na2 C25 C26 152.1(7) 2_655 .
Na3 O2 C24 Na2 -147.5(3) . .
Na3 O2 C24 C30 -7.3(6) . .
Na3 O2 C24 C25 174.0(4) . .
Na3 O3 C47 Na1 -113.3(4) . .
Na3 O3 C47 Na2 118.5(4) . 2_655
Na3 O3 C47 C48 -58.7(6) . .
Na3 O3 C47 C53 122.7(4) . .
Na3 O1 C1 Na1 -170.0(5) 2_655 .
Na3 O1 C1 Na2 94.7(3) 2_655 .
Na3 O1 C1 C2 23.6(7) 2_655 .
Na3 O1 C1 C7 -157.8(4) 2_655 .
Na3 N4 C34 C33 1.5(7) . .
Na3 N4 C35 C40 -91.5(6) . .
Na3 N4 C35 C36 82.7(6) . .
Na3 N3 C33 C32 180.0(4) . .
Na3 N3 C33 C34 0.6(7) . .
C37 C38 C39 C40 -0.3(11) . .
C37 C36 C35 C40 -4.2(9) . .
C37 C36 C35 N4 -178.1(5) . .
C37 C36 C44 C45 -81.9(8) . .
C37 C36 C44 C46 44.1(8) . .
C38 C37 C36 C35 1.7(9) . .
C38 C37 C36 C44 -177.5(6) . .
C38 C39 C40 C41 178.4(6) . .
C38 C39 C40 C35 -2.0(10) . .
C41 C40 C35 N4 -2.1(8) . .
C41 C40 C35 C36 -176.0(6) . .
C15 C14 C13 C21 179.0(6) . .
C15 C14 C13 C12 -1.2(9) . .
C14 C15 C16 C17 -1.6(9) . .
C39 C40 C35 N4 178.2(5) . .
C39 C40 C35 C36 4.3(9) . .
C65 C64 C63 C58 157.9(7) . .
C65 C64 C63 C62 -28.6(9) . .
C66 C64 C63 C58 -81.3(7) . .
C66 C64 C63 C62 92.3(7) . .
C22 C21 C13 C14 -91.0(9) . .
C22 C21 C13 C12 89.3(8) . .
C23 C21 C13 C14 32.6(10) . .
C23 C21 C13 C12 -147.1(7) . .
C48 C49 C50 C52 -0.2(10) . .
C48 C49 C50 C51 -179.2(7) . .
C54 C55 C56 N5 -0.6(8) . .
C54 C55 C56 C57 179.0(5) . .
O2 Na1 Na2 Na1 -87.92(14) . 2_655
O2 Na1 Na2 Na3 -145.43(14) . 2_655
O2 Na1 Na2 O3 -116.67(18) . 2_655
O2 Na1 Na2 O1 172.70(19) . .
O2 Na1 Na2 C24 24.76(16) . .
O2 Na1 Na2 C1 144.88(18) . .
O2 Na1 Na2 N5 -154(4) . 2_655
O2 Na1 Na2 C47 -118.7(2) . 2_655
O2 Na1 Na2 C25 52.12(17) . .
O2 Na1 Na3 Na1 83.58(13) . 2_655
O2 Na1 Na3 Na2 139.09(14) . 2_655
O2 Na1 Na3 O3 -177.65(19) . .
O2 Na1 Na3 O1 107.64(17) . 2_655
O2 Na1 Na3 N4 -99.4(3) . .
O2 Na1 Na3 N3 -43.30(16) . .
O2 Na1 O3 Na2 96.33(17) . 2_655
O2 Na1 O3 Na3 1.68(14) . .
O2 Na1 O3 C47 -131.3(3) . .
O2 Na1 O1 Na2 -5.04(13) . .
O2 Na1 O1 Na3 -94.85(18) . 2_655
O2 Na1 O1 C1 94.0(3) . .
O2 Na1 N1 C7 -74.7(3) . .
O2 Na1 N1 C10 93.2(4) . .
O2 Na1 C1 Na2 -23.44(12) . .
O2 Na1 C1 O1 -86.1(3) . .
O2 Na1 C1 C2 -49.6(12) . .
O2 Na1 C1 C7 104.5(3) . .
O2 Na1 C47 Na2 82.79(14) . 2_655
O2 Na1 C47 C48 -85.1(3) . .
O2 Na1 C47 O3 50.9(3) . .
O2 Na1 C47 C53 144.7(5) . .
O2 Na2 O1 Na1 5.05(13) . .
O2 Na2 O1 Na3 120.38(14) . 2_655
O2 Na2 O1 C1 -112.7(3) . .
O2 Na2 C24 C30 -86.0(6) . .
O2 Na2 C24 C25 148.2(5) . .
O2 Na2 C1 Na1 23.57(12) . .
O2 Na2 C1 O1 67.9(3) . .
O2 Na2 C1 C2 -164.8(3) . .
O2 Na2 C1 C7 -40.6(4) . .
O2 Na2 C25 C24 -17.3(3) . .
O2 Na2 C25 C26 -137.5(9) . .
O2 Na3 O3 Na1 -1.61(13) . .
O2 Na3 O3 Na2 -111.07(14) . 2_655
O2 Na3 O3 C47 120.3(4) . .
O2 Na3 N4 C34 -3.0(5) . .
O2 Na3 N4 C35 -179.2(4) . .
O2 Na3 N3 C30 -3.3(3) . .
O2 Na3 N3 C33 178.4(4) . .
O2 C24 C25 Na2 29.4(4) . .
O2 C24 C25 C26 179.8(5) . .
O3 Na1 Na2 Na1 -29.90(11) . 2_655
O3 Na1 Na2 Na3 -87.41(13) . 2_655
O3 Na1 Na2 O2 58.01(17) . .
O3 Na1 Na2 O3 -58.7(2) . 2_655
O3 Na1 Na2 O1 -129.29(18) . .
O3 Na1 Na2 C24 82.77(17) . .
O3 Na1 Na2 C1 -157.11(18) . .
O3 Na1 Na2 N5 -96(4) . 2_655
O3 Na1 Na2 C47 -60.6(2) . 2_655
O3 Na1 Na2 C25 110.14(17) . .
O3 Na1 Na3 Na1 -98.77(14) . 2_655
O3 Na1 Na3 Na2 -43.26(13) . 2_655
O3 Na1 Na3 O2 177.65(19) . .
O3 Na1 Na3 O1 -74.71(16) . 2_655
O3 Na1 Na3 N4 78.2(3) . .
O3 Na1 Na3 N3 134.35(18) . .
O3 Na1 O2 Na2 -130.40(14) . .
O3 Na1 O2 Na3 -1.63(13) . .
O3 Na1 O2 C24 122.8(4) . .
O3 Na1 O1 Na2 83.6(2) . .
O3 Na1 O1 Na3 -6.2(3) . 2_655
O3 Na1 O1 C1 -177.3(3) . .
O3 Na1 N1 C7 169.6(3) . .
O3 Na1 N1 C10 -22.4(6) . .
O3 Na1 C1 Na2 67.6(4) . .
O3 Na1 C1 O1 4.9(6) . .
O3 Na1 C1 C2 41.4(14) . .
O3 Na1 C1 C7 -164.4(4) . .
O3 Na1 C47 Na2 31.8(3) . 2_655
O3 Na1 C47 C48 -136.1(5) . .
O3 Na1 C47 C53 93.7(6) . .
O3 Na2 O2 Na1 81.83(18) 2_655 .
O3 Na2 O2 Na3 -11.9(3) 2_655 .
O3 Na2 O2 C24 -154.5(3) 2_655 .
O3 Na2 O1 Na1 -114.83(14) 2_655 .
O3 Na2 O1 Na3 0.50(14) 2_655 2_655
O3 Na2 O1 C1 127.4(3) 2_655 .
O3 Na2 C24 O2 37.7(4) 2_655 .
O3 Na2 C24 C30 -48.3(7) 2_655 .
O3 Na2 C24 C25 -174.0(3) 2_655 .
O3 Na2 C1 Na1 -99.70(14) 2_655 .
O3 Na2 C1 O1 -55.4(3) 2_655 .
O3 Na2 C1 C2 71.9(3) 2_655 .
O3 Na2 C1 C7 -163.9(4) 2_655 .
O3 Na2 C25 C24 19.6(10) 2_655 .
O3 Na2 C25 C26 -100.6(11) 2_655 .
O3 Na3 O2 Na1 1.60(13) . .
O3 Na3 O2 Na2 96.0(2) . .
O3 Na3 O2 C24 -126.2(3) . .
O3 Na3 N4 C34 117.2(4) . .
O3 Na3 N4 C35 -59.0(5) . .
O3 Na3 N3 C30 64.1(4) . .
O3 Na3 N3 C33 -114.2(4) . .
O1 Na1 Na2 Na1 99.39(14) . 2_655
O1 Na1 Na2 Na3 41.88(13) . 2_655
O1 Na1 Na2 O2 -172.70(19) . .
O1 Na1 Na2 O3 70.64(17) . 2_655
O1 Na1 Na2 C24 -147.94(18) . .
O1 Na1 Na2 C1 -27.82(16) . .
O1 Na1 Na2 N5 34(4) . 2_655
O1 Na1 Na2 C47 68.64(19) . 2_655
O1 Na1 Na2 C25 -120.57(17) . .
O1 Na1 Na3 Na1 28.02(12) . 2_655
O1 Na1 Na3 Na2 83.53(13) . 2_655
O1 Na1 Na3 O2 -55.56(17) . .
O1 Na1 Na3 O3 126.79(19) . .
O1 Na1 Na3 O1 52.1(2) . 2_655
O1 Na1 Na3 N4 -155.0(2) . .
O1 Na1 Na3 N3 -98.86(17) . .
O1 Na1 O2 Na2 5.25(14) . .
O1 Na1 O2 Na3 134.02(13) . .
O1 Na1 O2 C24 -101.5(4) . .
O1 Na1 O3 Na2 7.6(3) . 2_655
O1 Na1 O3 Na3 -87.0(2) . .
O1 Na1 O3 C47 140.0(3) . .
O1 Na1 N1 C7 9.8(3) . .
O1 Na1 N1 C10 177.8(4) . .
O1 Na1 C1 Na2 62.7(3) . .
O1 Na1 C1 C2 36.5(11) . .
O1 Na1 C1 C7 -169.4(5) . .
O1 Na1 C47 Na2 -33.0(3) . 2_655
O1 Na1 C47 C48 159.0(4) . .
O1 Na1 C47 O3 -64.9(5) . .
O1 Na1 C47 C53 28.8(6) . .
O1 Na2 O2 Na1 -4.96(13) . .
O1 Na2 O2 Na3 -98.7(2) . .
O1 Na2 O2 C24 118.7(3) . .
O1 Na2 C24 O2 -62.3(3) . .
O1 Na2 C24 C30 -148.3(6) . .
O1 Na2 C24 C25 86.0(3) . .
O1 Na2 C1 Na1 -44.3(3) . .
O1 Na2 C1 C2 127.2(5) . .
O1 Na2 C1 C7 -108.5(5) . .
O1 Na2 C25 C24 -97.6(3) . .
O1 Na2 C25 C26 142.2(8) . .
O1 Na3 O2 Na1 -85.06(16) 2_655 .
O1 Na3 O2 Na2 9.3(3) 2_655 .
O1 Na3 O2 C24 147.2(3) 2_655 .
O1 Na3 O3 Na1 108.94(15) 2_655 .
O1 Na3 O3 Na2 -0.52(14) 2_655 2_655
O1 Na3 O3 C47 -129.1(4) 2_655 .
O1 Na3 N4 C34 -143.6(4) 2_655 .
O1 Na3 N4 C35 40.2(5) 2_655 .
O1 Na3 N3 C30 -98.4(4) 2_655 .
O1 Na3 N3 C33 83.3(5) 2_655 .
O1 C1 C2 C3 -177.5(5) . .
O1 C1 C7 N1 -2.3(7) . .
O1 C1 C7 C6 178.8(4) . .
C30 C24 C25 Na2 -149.3(4) . .
C30 C24 C25 C26 1.1(7) . .
C30 N3 C33 C32 1.7(8) . .
C30 N3 C33 C34 -177.7(5) . .
C24 Na2 O2 Na1 -123.7(3) . .
C24 Na2 O2 Na3 142.6(4) . .
C24 Na2 O1 Na1 28.12(15) . .
C24 Na2 O1 Na3 143.45(14) . 2_655
C24 Na2 O1 C1 -89.6(3) . .
C24 Na2 C1 Na1 49.97(13) . .
C24 Na2 C1 O1 94.3(3) . .
C24 Na2 C1 C2 -138.5(3) . .
C24 Na2 C1 C7 -14.2(4) . .
C24 Na2 C25 C26 -120.2(9) . .
C24 C30 N3 Na3 1.1(6) . .
C24 C30 N3 C33 179.5(5) . .
C24 C30 C29 C31 178.6(5) . .
C24 C30 C29 C27 -1.9(7) . .
N1 Na1 Na2 Na1 162.17(13) . 2_655
N1 Na1 Na2 Na3 104.67(12) . 2_655
N1 Na1 Na2 O2 -109.91(17) . .
N1 Na1 Na2 O3 133.43(16) . 2_655
N1 Na1 Na2 O1 62.79(16) . .
N1 Na1 Na2 C24 -85.15(16) . .
N1 Na1 Na2 C1 34.97(16) . .
N1 Na1 Na2 N5 96(4) . 2_655
N1 Na1 Na2 C47 131.43(18) . 2_655
N1 Na1 Na2 C25 -57.79(16) . .
N1 Na1 Na3 Na1 126.9(2) . 2_655
N1 Na1 Na3 Na2 -177.6(2) . 2_655
N1 Na1 Na3 O2 43.3(2) . .
N1 Na1 Na3 O3 -134.4(3) . .
N1 Na1 Na3 O1 150.9(2) . 2_655
N1 Na1 Na3 N4 -56.2(3) . .
N1 Na1 Na3 N3 0.0(2) . .
N1 Na1 O2 Na2 76.26(16) . .
N1 Na1 O2 Na3 -154.97(14) . .
N1 Na1 O2 C24 -30.5(4) . .
N1 Na1 O3 Na2 -144.4(3) . 2_655
N1 Na1 O3 Na3 120.9(3) . .
N1 Na1 O3 C47 -12.0(5) . .
N1 Na1 O1 Na2 -110.60(15) . .
N1 Na1 O1 Na3 159.6(2) . 2_655
N1 Na1 O1 C1 -11.5(3) . .
N1 Na1 C1 Na2 -131.68(19) . .
N1 Na1 C1 O1 165.7(4) . .
N1 Na1 C1 C2 -157.9(12) . .
N1 Na1 C1 C7 -3.7(3) . .
N1 Na1 C47 Na2 -155.63(16) . 2_655
N1 Na1 C47 C48 36.4(4) . .
N1 Na1 C47 O3 172.5(3) . .
N1 Na1 C47 C53 -93.8(5) . .
N1 C10 C11 N2 -171.2(5) . .
C1 Na1 Na2 Na1 127.20(14) . 2_655
C1 Na1 Na2 Na3 69.70(13) . 2_655
C1 Na1 Na2 O2 -144.88(18) . .
C1 Na1 Na2 O3 98.46(17) . 2_655
C1 Na1 Na2 O1 27.82(16) . .
C1 Na1 Na2 C24 -120.12(17) . .
C1 Na1 Na2 N5 61(4) . 2_655
C1 Na1 Na2 C47 96.5(2) . 2_655
C1 Na1 Na2 C25 -92.76(17) . .
C1 Na1 Na3 Na1 50.83(15) . 2_655
C1 Na1 Na3 Na2 106.34(16) . 2_655
C1 Na1 Na3 O2 -32.75(19) . .
C1 Na1 Na3 O3 149.6(2) . .
C1 Na1 Na3 O1 74.89(19) . 2_655
C1 Na1 Na3 N4 -132.2(2) . .
C1 Na1 Na3 N3 -76.05(19) . .
C1 Na1 O2 Na2 27.41(14) . .
C1 Na1 O2 Na3 156.18(14) . .
C1 Na1 O2 C24 -79.4(4) . .
C1 Na1 O3 Na2 5.0(5) . 2_655
C1 Na1 O3 Na3 -89.7(4) . .
C1 Na1 O3 C47 137.4(4) . .
C1 Na1 O1 Na2 -99.1(4) . .
C1 Na1 O1 Na3 171.1(4) . 2_655
C1 Na1 N1 C7 4.2(3) . .
C1 Na1 N1 C10 172.1(5) . .
C1 Na1 C47 Na2 -81.4(6) . 2_655
C1 Na1 C47 C48 110.7(6) . .
C1 Na1 C47 O3 -113.2(6) . .
C1 Na1 C47 C53 -19.5(9) . .
C1 Na2 O2 Na1 -29.84(15) . .
C1 Na2 O2 Na3 -123.6(2) . .
C1 Na2 O2 C24 93.9(3) . .
C1 Na2 O1 Na1 117.8(3) . .
C1 Na2 O1 Na3 -126.9(3) . 2_655
C1 Na2 C24 O2 -89.5(3) . .
C1 Na2 C24 C30 -175.5(6) . .
C1 Na2 C24 C25 58.8(3) . .
C1 Na2 C25 C24 -121.4(3) . .
C1 Na2 C25 C26 118.4(8) . .
C1 C2 C3 C4 -2.3(9) . .
C2 C1 C7 N1 176.5(5) . .
C2 C1 C7 C6 -2.4(7) . .
C31 C32 C33 N3 -2.8(9) . .
C31 C32 C33 C34 176.5(5) . .
N4 Na3 O2 Na1 135.40(18) . .
N4 Na3 O2 Na2 -130.2(2) . .
N4 Na3 O2 C24 7.6(4) . .
N4 Na3 O3 Na1 -142.21(15) . .
N4 Na3 O3 Na2 108.33(17) . 2_655
N4 Na3 O3 C47 -20.3(4) . .
N4 Na3 N3 C30 178.4(4) . .
N4 Na3 N3 C33 0.1(4) . .
N4 C34 C33 C32 179.1(6) . .
N4 C34 C33 N3 -1.5(8) . .
N5 Na2 O2 Na1 178.84(18) 2_655 .
N5 Na2 O2 Na3 85.1(3) 2_655 .
N5 Na2 O2 C24 -57.5(4) 2_655 .
N5 Na2 O1 Na1 -178.60(18) 2_655 .
N5 Na2 O1 Na3 -63.3(2) 2_655 2_655
N5 Na2 O1 C1 63.6(4) 2_655 .
N5 Na2 C24 O2 139.0(3) 2_655 .
N5 Na2 C24 C30 53.0(6) 2_655 .
N5 Na2 C24 C25 -72.7(3) 2_655 .
N5 Na2 C1 Na1 -178.21(14) 2_655 .
N5 Na2 C1 O1 -133.9(3) 2_655 .
N5 Na2 C1 C2 -6.6(4) 2_655 .
N5 Na2 C1 C7 117.6(4) 2_655 .
N5 Na2 C25 C24 119.2(3) 2_655 .
N5 Na2 C25 C26 -1.0(8) 2_655 .
N5 C53 C47 Na1 -58.5(6) . .
N5 C53 C47 Na2 0.4(4) . 2_655
N5 C53 C47 C48 179.0(5) . .
N5 C53 C47 O3 -2.4(7) . .
N5 C53 C52 C54 0.1(8) . .
N5 C53 C52 C50 179.5(5) . .
C55 C54 C52 C53 -0.1(9) . .
C55 C54 C52 C50 -179.4(6) . .
C32 C31 C29 C30 2.4(8) . .
C32 C31 C29 C27 -177.0(5) . .
C6 C4 C3 C2 -0.7(9) . .
C6 C8 C9 C10 1.5(9) . .
C4 C6 C8 C9 177.6(6) . .
C4 C6 C7 N1 -179.2(5) . .
C4 C6 C7 C1 -0.4(8) . .
N3 Na3 O2 Na1 133.32(16) . .
N3 Na3 O2 Na2 -132.3(2) . .
N3 Na3 O2 C24 5.6(3) . .
N3 Na3 O3 Na1 -61.0(2) . .
N3 Na3 O3 Na2 -170.42(16) . 2_655
N3 Na3 O3 C47 61.0(4) . .
N3 Na3 N4 C34 -0.8(4) . .
N3 Na3 N4 C35 -177.0(5) . .
N3 C30 C24 Na2 67.1(7) . .
N3 C30 C24 O2 4.1(7) . .
N3 C30 C24 C25 -177.1(5) . .
N3 C30 C29 C31 -3.6(7) . .
N3 C30 C29 C27 175.9(5) . .
C49 C48 C47 Na1 -142.2(5) . .
C49 C48 C47 Na2 177.4(9) . 2_655
C49 C48 C47 O3 -176.8(5) . .
C49 C48 C47 C53 1.9(8) . .
C49 C50 C52 C54 -179.4(6) . .
C49 C50 C52 C53 1.3(9) . .
C34 N4 C35 C40 92.5(7) . .
C34 N4 C35 C36 -93.3(6) . .
C53 N5 C56 C55 0.7(7) . .
C53 N5 C56 C57 -178.9(4) . .
C8 C6 C4 C3 -175.6(5) . .
C8 C6 C4 C5 6.8(9) . .
C8 C6 C7 N1 -1.5(7) . .
C8 C6 C7 C1 177.3(5) . .
C8 C9 C10 N1 -1.5(8) . .
C8 C9 C10 C11 -179.8(5) . .
C58 N6 C57 C56 177.1(5) . .
C58 C59 C60 C61 -0.1(8) . .
C58 C59 C67 C68 -85.4(7) . .
C58 C59 C67 C69 149.8(5) . .
N6 C58 C59 C60 175.3(5) . .
N6 C58 C59 C67 -7.4(7) . .
N6 C58 C63 C64 -2.2(8) . .
N6 C58 C63 C62 -175.9(5) . .
N6 C57 C56 N5 177.4(5) . .
N6 C57 C56 C55 -2.2(8) . .
N2 C12 C13 C14 173.3(5) . .
N2 C12 C13 C21 -6.9(8) . .
C59 C58 N6 C57 111.3(6) . .
C59 C58 C63 C64 171.4(5) . .
C59 C58 C63 C62 -2.4(8) . .
C59 C60 C61 C62 -0.6(9) . .
C9 C10 C11 N2 7.3(8) . .
C47 Na1 Na2 Na1 -37.52(17) . 2_655
C47 Na1 Na2 Na3 -95.03(19) . 2_655
C47 Na1 Na2 O2 50.4(2) . .
C47 Na1 Na2 O3 -66.3(2) . 2_655
C47 Na1 Na2 O1 -136.9(2) . .
C47 Na1 Na2 C24 75.2(2) . .
C47 Na1 Na2 C1 -164.7(2) . .
C47 Na1 Na2 N5 -103(4) . 2_655
C47 Na1 Na2 C47 -68.3(3) . 2_655
C47 Na1 Na2 C25 102.5(2) . .
C47 Na1 Na3 Na1 -117.93(13) . 2_655
C47 Na1 Na3 Na2 -62.42(12) . 2_655
C47 Na1 Na3 O2 158.49(17) . .
C47 Na1 Na3 O3 -19.16(16) . .
C47 Na1 Na3 O1 -93.87(16) . 2_655
C47 Na1 Na3 N4 59.1(2) . .
C47 Na1 Na3 N3 115.19(16) . .
C47 Na1 O2 Na2 -148.23(14) . .
C47 Na1 O2 Na3 -19.46(15) . .
C47 Na1 O2 C24 105.0(4) . .
C47 Na1 O3 Na2 -132.4(4) . 2_655
C47 Na1 O3 Na3 132.9(4) . .
C47 Na1 O1 Na2 114.3(3) . .
C47 Na1 O1 Na3 24.5(4) . 2_655
C47 Na1 O1 C1 -146.6(4) . .
C47 Na1 N1 C7 163.7(3) . .
C47 Na1 N1 C10 -28.3(5) . .
C47 Na1 C1 Na2 141.2(5) . .
C47 Na1 C1 O1 78.6(7) . .
C47 Na1 C1 C2 115.0(12) . .
C47 Na1 C1 C7 -90.8(6) . .
C47 Na2 O2 Na1 102.5(2) 2_655 .
C47 Na2 O2 Na3 8.7(3) 2_655 .
C47 Na2 O2 C24 -133.8(3) 2_655 .
C47 Na2 O1 Na1 -130.63(14) 2_655 .
C47 Na2 O1 Na3 -15.29(16) 2_655 2_655
C47 Na2 O1 C1 111.6(3) 2_655 .
C47 Na2 C24 O2 76.0(4) 2_655 .
C47 Na2 C24 C30 -10.1(7) 2_655 .
C47 Na2 C24 C25 -135.8(3) 2_655 .
C47 Na2 C1 Na1 -121.77(14) 2_655 .
C47 Na2 C1 O1 -77.4(3) 2_655 .
C47 Na2 C1 C2 49.8(4) 2_655 .
C47 Na2 C1 C7 174.1(4) 2_655 .
C47 Na2 C25 C24 98.5(5) 2_655 .
C47 Na2 C25 C26 -21.7(11) 2_655 .
C47 C48 C49 C50 -1.5(10) . .
C47 C53 C52 C54 179.9(5) . .
C47 C53 C52 C50 -0.8(8) . .
C60 C59 C67 C68 91.7(7) . .
C60 C59 C67 C69 -33.1(8) . .
C27 C26 C25 Na2 105.6(8) . .
C27 C26 C25 C24 -2.2(9) . .
C36 C37 C38 C39 0.5(10) . .
C56 N5 C53 C47 179.8(4) . .
C56 N5 C53 C52 -0.4(7) . .
C29 C30 C24 Na2 -115.0(6) . .
C29 C30 C24 O2 -178.0(4) . .
C29 C30 C24 C25 0.8(7) . .
C29 C30 N3 Na3 -176.8(4) . .
C29 C30 N3 C33 1.6(7) . .
C29 C31 C32 C33 0.5(9) . .
C29 C27 C26 C25 1.1(8) . .
C35 N4 C34 C33 178.2(5) . .
C35 C36 C44 C45 98.9(8) . .
C35 C36 C44 C46 -135.1(6) . .
C17 C12 C13 C14 -0.4(8) . .
C17 C12 C13 C21 179.4(6) . .
C7 N1 C10 C9 -0.1(7) . .
C7 N1 C10 C11 178.3(4) . .
C7 C1 C2 C3 3.7(8) . .
C7 C6 C4 C3 1.9(8) . .
C7 C6 C4 C5 -175.7(5) . .
C7 C6 C8 C9 -0.1(8) . .
C10 N1 C7 C1 -177.2(4) . .
C10 N1 C7 C6 1.6(7) . .
C11 N2 C12 C17 -88.7(7) . .
C11 N2 C12 C13 97.5(6) . .
C26 C27 C29 C30 0.9(8) . .
C26 C27 C29 C31 -179.6(5) . .
C52 C54 C55 C56 0.3(9) . .
C52 C53 C47 Na1 121.8(5) . .
C52 C53 C47 Na2 -179.4(5) . 2_655
C52 C53 C47 C48 -0.8(7) . .
C52 C53 C47 O3 177.8(5) . .
C25 Na2 O2 Na1 -105.69(19) . .
C25 Na2 O2 Na3 160.6(3) . .
C25 Na2 O2 C24 18.0(3) . .
C25 Na2 O1 Na1 55.48(15) . .
C25 Na2 O1 Na3 170.81(14) . 2_655
C25 Na2 O1 C1 -62.3(3) . .
C25 Na2 C24 O2 -148.2(5) . .
C25 Na2 C24 C30 125.7(7) . .
C25 Na2 C1 Na1 73.21(13) . .
C25 Na2 C1 O1 117.5(3) . .
C25 Na2 C1 C2 -115.2(3) . .
C25 Na2 C1 C7 9.0(4) . .
C42 C41 C40 C39 -33.8(9) . .
C42 C41 C40 C35 146.6(6) . .
C61 C62 C63 C64 -172.2(6) . .
C61 C62 C63 C58 1.7(8) . .
C63 C58 N6 C57 -74.8(7) . .
C63 C58 C59 C60 1.6(8) . .
C63 C58 C59 C67 178.9(5) . .
C63 C62 C61 C60 -0.2(9) . .
C51 C50 C52 C54 -0.4(10) . .
C51 C50 C52 C53 -179.7(6) . .
C12 N2 C11 C10 179.7(5) . .
C12 C17 C18 C20 148.8(6) . .
C12 C17 C18 C19 -86.5(8) . .
C12 C17 C16 C15 0.0(9) . .
C28 C27 C29 C30 -177.3(5) . .
C28 C27 C29 C31 2.2(9) . .
C28 C27 C26 C25 179.3(5) . .
C5 C4 C3 C2 176.9(5) . .
C44 C36 C35 C40 175.0(5) . .
C44 C36 C35 N4 1.1(8) . .
C18 C17 C12 N2 10.3(8) . .
C18 C17 C12 C13 -176.2(5) . .
C18 C17 C16 C15 177.1(6) . .
C16 C15 C14 C13 2.2(10) . .
C16 C17 C12 N2 -172.6(5) . .
C16 C17 C12 C13 1.0(8) . .
C16 C17 C18 C20 -28.3(9) . .
C16 C17 C18 C19 96.4(8) . .
C67 C59 C60 C61 -177.3(5) . .
C43 C41 C40 C39 91.2(7) . .
C43 C41 C40 C35 -88.4(7) . .
C102 C103 C104 C105 -1.8(17) . .
C103 C102 C101 C100 -178.0(10) . .
C103 C102 C101 C106 0.9(14) . .
C103 C104 C105 C106 1.8(19) . .
C105 C106 C101 C100 178.0(10) . .
C105 C106 C101 C102 -1.0(15) . .
C101 C106 C105 C104 -0.3(18) . .
C101 C102 C103 C104 0.5(16) . .
